data_2020639
loop_
_publ_author_name
'Lifshits, Liubov M.'
'Singh, Varun'
'Zeller, Matthias'
'Klosterman, Jeremy K.'

_publ_section_title
;
 Ethyl 4-(9<i>H</i>-carbazol-9-yl)benzoate: fivefold superstructure with
 ten crystallographically independent molecules refined from a twinned
 crystal
;
_journal_coeditor_code YF3109
_journal_issue 11
_journal_name_full 'Acta Crystallographica Section C'
_journal_page_first 901
_journal_page_last 909
_journal_paper_doi 10.1107/S2053229616015825
_journal_volume 72
_journal_year 2016
_chemical_formula_iupac 'C21 H17 N O2'
_chemical_formula_moiety 'C21 H17 N O2'
_chemical_formula_sum 'C21 H17 N O2'
_chemical_formula_weight 315.36
_chemical_name_systematic
;
Ethyl 4-(9<i>H</i>-carbazol-9-yl)benzoate
;
_space_group_crystal_system monoclinic
_space_group_IT_number 14
_space_group_name_Hall '-P 2ybc'
_space_group_name_H-M_alt 'P 1 21/c 1'
_symmetry_space_group_name_Hall '-P 2ybc'
_symmetry_space_group_name_H-M 'P 1 21/c 1'
_atom_sites_solution_hydrogens geom
_atom_sites_solution_primary direct
_atom_sites_solution_secondary difmap
_audit_creation_method SHELXL-2014/7
_cell_angle_alpha 90
_cell_angle_beta 90.0317(19)
_cell_angle_gamma 90
_cell_formula_units_Z 40
_cell_length_a 16.4815(9)
_cell_length_b 24.8758(14)
_cell_length_c 39.975(2)
_cell_measurement_reflns_used 9774
_cell_measurement_temperature 100(2)
_cell_measurement_theta_max 74.6204
_cell_measurement_theta_min 3.7629
_cell_volume 16389.4(15)
_computing_cell_refinement
;
SAINT (Bruker, 2012)
;
_computing_data_collection
;
APEX2 (Bruker, 2012)
;
_computing_data_reduction
;
SAINT (Bruker, 2012)
;
_computing_molecular_graphics
;
Mercury (Macrae <i>et al.</i>,  2006) and
SHELXLE (H\"ubschle <i>et al.</i>,  2011)
;
_computing_publication_material
;
SHELXTL (Bruker, 2012) and publCIF (Westrip, 2010)
;
_computing_structure_refinement
;
SHELXL2014 (Sheldrick, 2015) and
SHELXLE (H\"ubschle <i>et al.</i>,  2011)
;
_computing_structure_solution
;
XM in SHELXD (Us\'on & Sheldrick, 1999; Sheldrick <i>et al.</i>,
2001)
;
_diffrn_ambient_temperature 100(2)
_diffrn_measured_fraction_theta_full 0.999
_diffrn_measured_fraction_theta_max 0.988
_diffrn_measurement_device_type 'Bruker AXS D8 Quest ECO CMOS'
_diffrn_measurement_method 'omega and phi scans'
_diffrn_radiation_monochromator 'laterally graded multilayer (Goebel) mirror'
_diffrn_radiation_type CuK\a
_diffrn_radiation_wavelength 1.54178
_diffrn_reflns_av_R_equivalents 0.1003
_diffrn_reflns_limit_h_max 20
_diffrn_reflns_limit_h_min -20
_diffrn_reflns_limit_k_max 27
_diffrn_reflns_limit_k_min -30
_diffrn_reflns_limit_l_max 50
_diffrn_reflns_limit_l_min -42
_diffrn_reflns_number 166434
_diffrn_reflns_theta_full 67.679
_diffrn_reflns_theta_max 79.335
_diffrn_reflns_theta_min 2.681
_exptl_absorpt_coefficient_mu 0.654
_exptl_absorpt_correction_T_max 0.7538
_exptl_absorpt_correction_T_min 0.4971
_exptl_absorpt_correction_type multi-scan
_exptl_absorpt_process_details
;
(SADABS; Bruker, 2001)
;
_exptl_crystal_colour colourless
_exptl_crystal_density_diffrn 1.278
_exptl_crystal_description plate
_exptl_crystal_F_000 6640
_exptl_crystal_size_max 0.700
_exptl_crystal_size_mid 0.575
_exptl_crystal_size_min 0.050
_refine_diff_density_max 0.636
_refine_diff_density_min -0.638
_refine_ls_extinction_method none
_refine_ls_goodness_of_fit_ref 1.064
_refine_ls_hydrogen_treatment constr
_refine_ls_matrix_type full
_refine_ls_number_parameters 2816
_refine_ls_number_reflns 34664
_refine_ls_number_restraints 2422
_refine_ls_restrained_S_all 7.759
_refine_ls_R_factor_all 0.1052
_refine_ls_R_factor_gt 0.0893
_refine_ls_shift/su_max 0.002
_refine_ls_shift/su_mean 0.000
_refine_ls_structure_factor_coef Fsqd
_refine_ls_weighting_details 'w=1/[\s^2^(Fo^2^)+(0.1322P)^2^+15.8371P] where P=(Fo^2^+2Fc^2^)/3'
_refine_ls_weighting_scheme calc
_refine_ls_wR_factor_gt 0.2265
_refine_ls_wR_factor_ref 0.2392
_reflns_number_gt 27847
_reflns_number_total 34664
_reflns_threshold_expression 'I > 2\s(I)'
_cod_data_source_file yf3109sup1.cif
_cod_data_source_block I
_cod_depositor_comments 'Adding full bibliography for 2020639.cif.'
_cod_original_cell_volume 16389.5(15)
_cod_database_code 2020639
_cod_database_fobs_code 2020639
_shelx_space_group_comment
;
The symmetry employed for this shelxl refinement is uniquely defined
by the following loop, which should always be used as a source of
symmetry information in preference to the above space-group names.
They are only intended as comments.
;
_shelx_estimated_absorpt_t_min 0.657
_shelx_estimated_absorpt_t_max 0.968

loop_
_space_group_symop_operation_xyz
'x, y, z'
'-x, y+1/2, -z+1/2'
'-x, -y, -z'
'x, -y-1/2, z-1/2'

loop_
_atom_site_type_symbol
_atom_site_label
_atom_site_fract_x
_atom_site_fract_y
_atom_site_fract_z
_atom_site_U_iso_or_equiv
_atom_site_adp_type
_atom_site_calc_flag
_atom_site_occupancy
_atom_site_disorder_assembly
_atom_site_disorder_group
C C1A 0.3114(3) 0.14853(16) -0.01801(10) 0.0254(8) Uani d 1 . .
C C2A 0.3667(3) 0.13870(17) 0.00745(11) 0.0286(9) Uani d 1 . .
H H2A 0.3531 0.1167 0.0260 0.034 Uiso calc 1 . .
C C3A 0.4432(3) 0.1625(2) 0.00467(12) 0.0383(11) Uani d 1 . .
H H3A 0.4824 0.1568 0.0217 0.046 Uiso calc 1 . .
C C4A 0.4629(3) 0.1944(2) -0.02286(13) 0.0446(13) Uani d 1 . .
H H4A 0.5153 0.2102 -0.0242 0.054 Uiso calc 1 . .
C C5A 0.4076(3) 0.20346(18) -0.04808(12) 0.0362(11) Uani d 1 . .
H H5A 0.4219 0.2248 -0.0669 0.043 Uiso calc 1 . .
C C6A 0.3304(3) 0.18095(16) -0.04569(10) 0.0276(9) Uani d 1 . .
C C7A 0.2590(3) 0.18261(15) -0.06676(10) 0.0260(9) Uani d 1 . .
C C8A 0.2399(3) 0.21081(17) -0.09585(10) 0.0330(10) Uani d 1 . .
H H8A 0.2793 0.2332 -0.1061 0.040 Uiso calc 1 . .
C C9A 0.1633(3) 0.20596(16) -0.10963(11) 0.0332(10) Uani d 1 . .
H H9A 0.1498 0.2253 -0.1294 0.040 Uiso calc 1 . .
C C10A 0.1052(3) 0.17236(17) -0.09444(10) 0.0305(10) Uani d 1 . .
H H10A 0.0531 0.1687 -0.1044 0.037 Uiso calc 1 . .
C C11A 0.1224(3) 0.14447(16) -0.06521(10) 0.0254(9) Uani d 1 . .
H H11A 0.0830 0.1220 -0.0550 0.031 Uiso calc 1 . .
C C12A 0.1997(3) 0.15059(14) -0.05131(9) 0.0207(8) Uani d 1 . .
N N1A 0.2313(2) 0.12960(12) -0.02150(8) 0.0208(7) Uani d 1 . .
C C13A 0.1907(2) 0.09443(14) 0.00079(9) 0.0179(7) Uani d 1 . .
C C14A 0.1906(2) 0.10429(14) 0.03526(9) 0.0192(7) Uani d 1 . .
H H14A 0.2170 0.1352 0.0440 0.023 Uiso calc 1 . .
C C15A 0.1520(2) 0.06884(15) 0.05661(9) 0.0199(8) Uani d 1 . .
H H15A 0.1541 0.0746 0.0801 0.024 Uiso calc 1 . .
C C16A 0.1098(2) 0.02447(14) 0.04388(9) 0.0170(7) Uani d 1 . .
C C17A 0.1081(2) 0.01596(14) 0.00938(9) 0.0184(7) Uani d 1 . .
H H17A 0.0787 -0.0137 0.0006 0.022 Uiso calc 1 . .
C C18A 0.1485(2) 0.05021(14) -0.01203(8) 0.0190(7) Uani d 1 . .
H H18A 0.1477 0.0438 -0.0355 0.023 Uiso calc 1 . .
C C19A 0.0690(2) -0.01572(15) 0.06560(9) 0.0200(8) Uani d 1 . .
O O1A 0.08134(18) -0.00678(11) 0.09816(6) 0.0256(6) Uani d 1 . .
O O2A 0.02904(19) -0.05266(11) 0.05473(7) 0.0278(6) Uani d 1 . .
C C20A 0.0441(3) -0.04615(18) 0.12072(10) 0.0236(9) Uani d 0.931(3) A 1
H H20A 0.0665 -0.0825 0.1166 0.028 Uiso calc 0.931(3) A 1
H H20B -0.0154 -0.0473 0.1173 0.028 Uiso calc 0.931(3) A 1
C C21A 0.0638(5) -0.0279(3) 0.15582(13) 0.0503(17) Uani d 0.931(3) A 1
H H21A 0.0372 -0.0517 0.1720 0.075 Uiso calc 0.931(3) A 1
H H21B 0.0444 0.0090 0.1590 0.075 Uiso calc 0.931(3) A 1
H H21C 0.1227 -0.0290 0.1592 0.075 Uiso calc 0.931(3) A 1
C C20K 0.075(4) -0.0556(16) 0.1192(13) 0.0236(9) Uani d 0.069(3) A 2
H H20V 0.1290 -0.0721 0.1237 0.028 Uiso calc 0.069(3) A 2
H H20W 0.0378 -0.0827 0.1098 0.028 Uiso calc 0.069(3) A 2
C C21K 0.041(4) -0.027(4) 0.1493(15) 0.040(8) Uani d 0.069(3) A 2
H H214 0.0319 -0.0534 0.1673 0.061 Uiso calc 0.069(3) A 2
H H215 0.0793 0.0002 0.1570 0.061 Uiso calc 0.069(3) A 2
H H216 -0.0106 -0.0102 0.1433 0.061 Uiso calc 0.069(3) A 2
C C1B 0.2452(3) 0.16136(14) 0.15317(9) 0.0205(8) Uani d 1 . .
C C2B 0.1629(3) 0.15471(16) 0.14584(10) 0.0276(9) Uani d 1 . .
H H2B 0.1302 0.1303 0.1582 0.033 Uiso calc 1 . .
C C3B 0.1307(3) 0.18493(17) 0.11999(12) 0.0363(11) Uani d 1 . .
H H3B 0.0746 0.1818 0.1149 0.044 Uiso calc 1 . .
C C4B 0.1788(3) 0.22018(18) 0.10106(11) 0.0382(12) Uani d 1 . .
H H4B 0.1556 0.2396 0.0830 0.046 Uiso calc 1 . .
C C5B 0.2606(3) 0.22667(15) 0.10876(10) 0.0291(10) Uani d 1 . .
H H5B 0.2933 0.2510 0.0963 0.035 Uiso calc 1 . .
C C6B 0.2935(3) 0.19717(14) 0.13480(9) 0.0210(8) Uani d 1 . .
C C7B 0.3743(2) 0.19576(14) 0.14961(8) 0.0189(8) Uani d 1 . .
C C8B 0.4468(3) 0.22243(16) 0.14226(9) 0.0246(8) Uani d 1 . .
H H8B 0.4493 0.2485 0.1249 0.030 Uiso calc 1 . .
C C9B 0.5150(3) 0.20970(17) 0.16101(10) 0.0299(9) Uani d 1 . .
H H9B 0.5647 0.2277 0.1566 0.036 Uiso calc 1 . .
C C10B 0.5119(3) 0.17121(16) 0.18605(10) 0.0258(8) Uani d 1 . .
H H10B 0.5602 0.1628 0.1980 0.031 Uiso calc 1 . .
C C11B 0.4409(2) 0.14456(15) 0.19431(9) 0.0215(8) Uani d 1 . .
H H11B 0.4392 0.1185 0.2117 0.026 Uiso calc 1 . .
C C12B 0.3717(2) 0.15804(15) 0.17565(8) 0.0185(7) Uani d 1 . .
N N1B 0.2929(2) 0.13744(12) 0.17794(7) 0.0186(6) Uani d 1 . .
C C13B 0.2643(2) 0.10626(14) 0.20505(8) 0.0134(7) Uani d 0.931(3) A 1
C C14B 0.2219(2) 0.05854(15) 0.19907(9) 0.0182(7) Uani d 0.931(3) A 1
H H14B 0.2117 0.0472 0.1768 0.022 Uiso calc 0.931(3) A 1
C C15B 0.1948(2) 0.02809(16) 0.22555(9) 0.0188(7) Uani d 0.931(3) A 1
H H15B 0.1652 -0.0041 0.2216 0.023 Uiso calc 0.931(3) A 1
C C16B 0.2114(3) 0.04499(16) 0.25857(10) 0.0192(8) Uani d 0.931(3) A 1
C C17B 0.2520(3) 0.09270(17) 0.26423(9) 0.0239(8) Uani d 0.931(3) A 1
H H17B 0.2622 0.1042 0.2865 0.029 Uiso calc 0.931(3) A 1
C C18B 0.2779(3) 0.12377(16) 0.23750(9) 0.0213(8) Uani d 0.931(3) A 1
H H18B 0.3049 0.1569 0.2414 0.026 Uiso calc 0.931(3) A 1
C C19B 0.1876(3) 0.01256(16) 0.28819(10) 0.0216(8) Uani d 0.931(3) A 1
O O1B 0.1398(2) -0.02932(12) 0.28023(7) 0.0228(7) Uani d 0.931(3) A 1
O O2B 0.2103(2) 0.02194(14) 0.31633(7) 0.0338(8) Uani d 0.931(3) A 1
C C20B 0.1130(3) -0.0611(2) 0.30872(11) 0.0266(11) Uani d 0.931(3) A 1
H H20C 0.0884 -0.0376 0.3259 0.032 Uiso calc 0.931(3) A 1
H H20D 0.1595 -0.0804 0.3189 0.032 Uiso calc 0.931(3) A 1
C C21B 0.0516(3) -0.10048(19) 0.29588(11) 0.0308(10) Uani d 0.931(3) A 1
H H21D 0.0114 -0.0815 0.2822 0.046 Uiso calc 0.931(3) A 1
H H21E 0.0243 -0.1178 0.3148 0.046 Uiso calc 0.931(3) A 1
H H21F 0.0789 -0.1278 0.2823 0.046 Uiso calc 0.931(3) A 1
C C13L 0.232(3) 0.0907(16) 0.1947(8) 0.018(3) Uani d 0.069(3) A 2
C C14L 0.189(3) 0.0485(15) 0.1786(7) 0.020(3) Uani d 0.069(3) A 2
H H14L 0.1897 0.0455 0.1550 0.023 Uiso calc 0.069(3) A 2
C C15L 0.148(3) 0.0121(15) 0.1979(6) 0.019(3) Uani d 0.069(3) A 2
H H15L 0.1173 -0.0153 0.1870 0.023 Uiso calc 0.069(3) A 2
C C16L 0.148(3) 0.0136(14) 0.2333(6) 0.021(3) Uani d 0.069(3) A 2
C C17L 0.187(3) 0.0561(17) 0.2486(8) 0.021(2) Uani d 0.069(3) A 2
H H17L 0.1869 0.0589 0.2723 0.025 Uiso calc 0.069(3) A 2
C C18L 0.225(3) 0.0949(15) 0.2292(8) 0.020(2) Uani d 0.069(3) A 2
H H18L 0.2473 0.1256 0.2400 0.024 Uiso calc 0.069(3) A 2
C C19L 0.108(3) -0.0289(15) 0.2537(6) 0.021(3) Uani d 0.069(3) A 2
O O1L 0.117(3) -0.0198(16) 0.2867(6) 0.022(3) Uani d 0.069(3) A 2
O O2L 0.061(2) -0.0608(15) 0.2416(8) 0.0338(8) Uani d 0.069(3) A 2
C C20L 0.087(4) -0.060(2) 0.3098(9) 0.024(3) Uani d 0.069(3) A 2
H H20X 0.1141 -0.0948 0.3059 0.029 Uiso calc 0.069(3) A 2
H H20Y 0.0278 -0.0648 0.3071 0.029 Uiso calc 0.069(3) A 2
C C21L 0.106(3) -0.039(2) 0.3441(8) 0.022(7) Uani d 0.069(3) A 2
H H217 0.0682 -0.0553 0.3602 0.034 Uiso calc 0.069(3) A 2
H H218 0.1008 -0.0002 0.3445 0.034 Uiso calc 0.069(3) A 2
H H219 0.1617 -0.0496 0.3501 0.034 Uiso calc 0.069(3) A 2
C C1C 0.3271(3) 0.1627(2) 0.37328(12) 0.0239(10) Uani d 0.840(3) B 1
C C2C 0.3955(3) 0.15629(19) 0.39307(12) 0.0272(9) Uani d 0.840(3) B 1
H H2C 0.3950 0.1329 0.4118 0.033 Uiso calc 0.840(3) B 1
C C3C 0.4649(4) 0.1851(2) 0.38465(16) 0.0315(12) Uani d 0.840(3) B 1
H H3C 0.5123 0.1817 0.3980 0.038 Uiso calc 0.840(3) B 1
C C4C 0.4655(3) 0.21921(19) 0.35663(12) 0.0294(10) Uani d 0.840(3) B 1
H H4C 0.5132 0.2390 0.3515 0.035 Uiso calc 0.840(3) B 1
C C5C 0.3981(3) 0.22441(18) 0.33647(12) 0.0255(9) Uani d 0.840(3) B 1
H H5C 0.3992 0.2467 0.3172 0.031 Uiso calc 0.840(3) B 1
C C6C 0.3273(3) 0.19573(19) 0.34532(12) 0.0233(10) Uani d 0.840(3) B 1
C C7C 0.2469(4) 0.1933(3) 0.33043(17) 0.0249(11) Uani d 0.840(3) B 1
C C8C 0.2117(4) 0.2190(3) 0.30299(15) 0.0287(13) Uani d 0.840(3) B 1
H H8C 0.2426 0.2431 0.2897 0.034 Uiso calc 0.840(3) B 1
C C9C 0.1315(4) 0.2090(3) 0.29540(14) 0.0310(13) Uani d 0.840(3) B 1
H H9C 0.1072 0.2264 0.2767 0.037 Uiso calc 0.840(3) B 1
C C10C 0.0856(4) 0.1735(3) 0.31504(14) 0.0297(13) Uani d 0.840(3) B 1
H H10C 0.0308 0.1666 0.3090 0.036 Uiso calc 0.840(3) B 1
C C11C 0.1175(4) 0.1484(3) 0.34251(13) 0.0266(13) Uani d 0.840(3) B 1
H H11C 0.0853 0.1253 0.3560 0.032 Uiso calc 0.840(3) B 1
C C12C 0.2001(5) 0.1581(4) 0.3503(2) 0.0221(12) Uani d 0.840(3) B 1
N N1C 0.2489(3) 0.1389(2) 0.37618(10) 0.0234(9) Uani d 0.840(3) B 1
C C13C 0.2230(4) 0.10537(19) 0.40250(11) 0.0267(10) Uani d 0.840(3) B 1
C C14C 0.2433(3) 0.11741(18) 0.43550(10) 0.0284(10) Uani d 0.840(3) B 1
H H14C 0.2734 0.1489 0.4406 0.034 Uiso calc 0.840(3) B 1
C C15C 0.2191(3) 0.08289(18) 0.46090(11) 0.0280(10) Uani d 0.840(3) B 1
H H15C 0.2320 0.0913 0.4835 0.034 Uiso calc 0.840(3) B 1
C C16C 0.1762(3) 0.03627(19) 0.45366(11) 0.0288(10) Uani d 0.840(3) B 1
C C17C 0.1533(3) 0.02551(18) 0.42083(11) 0.0289(10) Uani d 0.840(3) B 1
H H17C 0.1208 -0.0050 0.4159 0.035 Uiso calc 0.840(3) B 1
C C18C 0.1784(4) 0.0598(2) 0.39522(12) 0.0305(11) Uani d 0.840(3) B 1
H H18C 0.1648 0.0517 0.3727 0.037 Uiso calc 0.840(3) B 1
C C19C 0.1565(3) -0.0017(2) 0.48167(11) 0.0320(10) Uani d 0.840(3) B 1
O O1C 0.1165(2) -0.04511(14) 0.47147(9) 0.0363(8) Uani d 0.840(3) B 1
O O2C 0.1771(3) 0.00589(15) 0.50996(8) 0.0447(10) Uani d 0.840(3) B 1
C C20C 0.0992(4) -0.0865(2) 0.49630(13) 0.0401(12) Uani d 0.840(3) B 1
H H20E 0.1439 -0.0878 0.5128 0.048 Uiso calc 0.840(3) B 1
H H20F 0.0962 -0.1220 0.4851 0.048 Uiso calc 0.840(3) B 1
C C21C 0.0229(4) -0.0760(3) 0.51362(14) 0.0478(15) Uani d 0.840(3) B 1
H H21G 0.0134 -0.1041 0.5303 0.072 Uiso calc 0.840(3) B 1
H H21H -0.0217 -0.0758 0.4974 0.072 Uiso calc 0.840(3) B 1
H H21I 0.0258 -0.0409 0.5248 0.072 Uiso calc 0.840(3) B 1
C C1M 0.3069(12) 0.1509(10) 0.3835(5) 0.023(2) Uani d 0.160(3) B 2
C C2M 0.3642(13) 0.1395(9) 0.4078(5) 0.025(3) Uani d 0.160(3) B 2
H H2M 0.3531 0.1155 0.4257 0.030 Uiso calc 0.160(3) B 2
C C3M 0.4382(14) 0.1647(10) 0.4047(6) 0.030(3) Uani d 0.160(3) B 2
H H3M 0.4770 0.1600 0.4220 0.036 Uiso calc 0.160(3) B 2
C C4M 0.4596(17) 0.1975(13) 0.3770(7) 0.027(3) Uani d 0.160(3) B 2
H H4M 0.5122 0.2130 0.3754 0.033 Uiso calc 0.160(3) B 2
C C5M 0.4026(12) 0.2064(9) 0.3524(6) 0.027(2) Uani d 0.160(3) B 2
H H5M 0.4152 0.2274 0.3332 0.032 Uiso calc 0.160(3) B 2
C C6M 0.3245(12) 0.1833(11) 0.3563(6) 0.024(2) Uani d 0.160(3) B 2
C C7M 0.2516(17) 0.187(2) 0.3360(10) 0.024(2) Uani d 0.160(3) B 2
C C8M 0.2353(18) 0.2155(16) 0.3069(8) 0.028(3) Uani d 0.160(3) B 2
H H8M 0.2753 0.2381 0.2973 0.033 Uiso calc 0.160(3) B 2
C C9M 0.1607(18) 0.2104(15) 0.2923(8) 0.029(3) Uani d 0.160(3) B 2
H H9M 0.1490 0.2282 0.2718 0.035 Uiso calc 0.160(3) B 2
C C10M 0.1019(18) 0.1785(17) 0.3078(8) 0.028(3) Uani d 0.160(3) B 2
H H10M 0.0481 0.1796 0.2992 0.034 Uiso calc 0.160(3) B 2
C C11M 0.1176(17) 0.1458(16) 0.3347(8) 0.024(3) Uani d 0.160(3) B 2
H H11M 0.0785 0.1208 0.3426 0.029 Uiso calc 0.160(3) B 2
C C12M 0.195(2) 0.151(2) 0.3502(11) 0.024(2) Uani d 0.160(3) B 2
N N1M 0.2258(13) 0.1327(10) 0.3809(5) 0.023(2) Uani d 0.160(3) B 2
C C13M 0.1886(18) 0.0963(10) 0.4032(4) 0.025(2) Uani d 0.160(3) B 2
C C14M 0.1922(17) 0.1029(8) 0.4379(4) 0.028(2) Uani d 0.160(3) B 2
H H14M 0.2193 0.1329 0.4473 0.033 Uiso calc 0.160(3) B 2
C C15M 0.1553(17) 0.0647(9) 0.4584(5) 0.031(2) Uani d 0.160(3) B 2
H H15M 0.1591 0.0681 0.4820 0.037 Uiso calc 0.160(3) B 2
C C16M 0.1128(16) 0.0214(8) 0.4445(4) 0.031(2) Uani d 0.160(3) B 2
C C17M 0.1059(17) 0.0159(9) 0.4101(4) 0.030(3) Uani d 0.160(3) B 2
H H17M 0.0732 -0.0115 0.4005 0.036 Uiso calc 0.160(3) B 2
C C18M 0.149(2) 0.0521(10) 0.3900(5) 0.028(3) Uani d 0.160(3) B 2
H H18M 0.1507 0.0462 0.3665 0.034 Uiso calc 0.160(3) B 2
C C19M 0.0766(17) -0.0206(9) 0.4670(4) 0.032(3) Uani d 0.160(3) B 2
O O1M 0.1098(12) -0.0194(7) 0.4966(4) 0.035(2) Uani d 0.160(3) B 2
O O2M 0.0337(12) -0.0559(7) 0.4559(4) 0.036(4) Uani d 0.160(3) B 2
C C20M 0.0942(16) -0.0638(9) 0.5189(6) 0.032(3) Uani d 0.160(3) B 2
H H20Z 0.1380 -0.0662 0.5358 0.039 Uiso calc 0.160(3) B 2
H H201 0.0935 -0.0978 0.5060 0.039 Uiso calc 0.160(3) B 2
C C21M 0.0151(18) -0.0562(14) 0.5358(7) 0.056(6) Uani d 0.160(3) B 2
H H220 -0.0277 -0.0522 0.5190 0.084 Uiso calc 0.160(3) B 2
H H221 0.0173 -0.0238 0.5498 0.084 Uiso calc 0.160(3) B 2
H H222 0.0035 -0.0875 0.5499 0.084 Uiso calc 0.160(3) B 2
C C1D 0.2249(3) 0.15697(16) 0.55133(10) 0.0252(8) Uani d 1 . .
C C2D 0.1490(3) 0.15821(18) 0.53636(10) 0.0304(9) Uani d 1 . .
H H2D 0.1046 0.1389 0.5455 0.037 Uiso calc 1 . .
C C3D 0.1400(3) 0.18882(18) 0.50737(10) 0.0348(11) Uani d 1 . .
H H3D 0.0886 0.1905 0.4967 0.042 Uiso calc 1 . .
C C4D 0.2052(4) 0.21699(18) 0.49376(10) 0.0392(12) Uani d 1 . .
H H4D 0.1973 0.2381 0.4742 0.047 Uiso calc 1 . .
C C5D 0.2816(3) 0.21445(18) 0.50845(11) 0.0386(11) Uani d 1 . .
H H5D 0.3262 0.2333 0.4990 0.046 Uiso calc 1 . .
C C6D 0.2916(3) 0.18387(17) 0.53718(10) 0.0301(9) Uani d 1 . .
C C7D 0.3603(3) 0.17328(16) 0.55909(10) 0.0282(9) Uani d 1 . .
C C8D 0.4435(3) 0.18522(19) 0.55745(11) 0.0379(11) Uani d 1 . .
H H8D 0.4643 0.2064 0.5396 0.045 Uiso calc 1 . .
C C9D 0.4948(3) 0.1658(2) 0.58198(12) 0.0451(13) Uani d 1 . .
H H9D 0.5515 0.1724 0.5804 0.054 Uiso calc 1 . .
C C10D 0.4645(3) 0.13706(19) 0.60869(12) 0.0370(11) Uani d 1 . .
H H10D 0.5008 0.1254 0.6257 0.044 Uiso calc 1 . .
C C11D 0.3820(3) 0.12441(16) 0.61162(11) 0.0299(9) Uani d 1 . .
H H11D 0.3614 0.1050 0.6302 0.036 Uiso calc 1 . .
C C12D 0.3320(3) 0.14187(15) 0.58582(10) 0.0249(8) Uani d 1 . .
N N1D 0.2485(2) 0.13189(13) 0.58113(8) 0.0244(7) Uani d 1 . .
C C13D 0.2002(2) 0.09754(15) 0.60095(9) 0.0230(8) Uani d 1 . .
C C14D 0.1590(3) 0.05458(16) 0.58579(10) 0.0273(9) Uani d 1 . .
H H14D 0.1622 0.0495 0.5623 0.033 Uiso calc 1 . .
C C15D 0.1138(3) 0.01974(16) 0.60524(10) 0.0293(9) Uani d 1 . .
H H15D 0.0855 -0.0091 0.5949 0.035 Uiso calc 1 . .
C C16D 0.1094(3) 0.02660(15) 0.63999(10) 0.0255(8) Uani d 1 . .
C C17D 0.1497(3) 0.06954(15) 0.65491(9) 0.0246(8) Uani d 1 . .
H H17D 0.1471 0.0744 0.6785 0.029 Uiso calc 1 . .
C C18D 0.1936(2) 0.10513(15) 0.63553(9) 0.0240(8) Uani d 1 . .
H H18D 0.2195 0.1350 0.6458 0.029 Uiso calc 1 . .
C C19D 0.0651(3) -0.01476(17) 0.65983(11) 0.0325(10) Uani d 1 . .
O O1D 0.0743(2) -0.00737(11) 0.69287(7) 0.0327(7) Uani d 1 . .
O O2D 0.0274(2) -0.05156(13) 0.64741(8) 0.0432(8) Uani d 1 . .
C C20D 0.0388(3) -0.04841(17) 0.71453(12) 0.0389(11) Uani d 1 . .
H H20G 0.0651 -0.0836 0.7105 0.047 Uiso calc 1 . .
H H20H -0.0200 -0.0520 0.7100 0.047 Uiso calc 1 . .
C C21D 0.0526(4) -0.0307(2) 0.74972(13) 0.0557(15) Uani d 1 . .
H H21J 0.0239 0.0032 0.7537 0.084 Uiso calc 1 . .
H H21K 0.1108 -0.0255 0.7535 0.084 Uiso calc 1 . .
H H21L 0.0321 -0.0583 0.7651 0.084 Uiso calc 1 . .
C C1E 0.3600(2) 0.16142(14) 0.77568(9) 0.0184(7) Uani d 1 . .
C C2E 0.4307(2) 0.15061(15) 0.79360(9) 0.0206(8) Uani d 1 . .
H H2E 0.4317 0.1241 0.8107 0.025 Uiso calc 1 . .
C C3E 0.4996(3) 0.18000(15) 0.78555(9) 0.0248(8) Uani d 1 . .
H H3E 0.5484 0.1739 0.7977 0.030 Uiso calc 1 . .
C C4E 0.4989(3) 0.21849(15) 0.75995(10) 0.0253(8) Uani d 1 . .
H H4E 0.5466 0.2386 0.7553 0.030 Uiso calc 1 . .
C C5E 0.4294(3) 0.22743(15) 0.74132(10) 0.0247(8) Uani d 1 . .
H H5E 0.4292 0.2528 0.7236 0.030 Uiso calc 1 . .
C C6E 0.3594(2) 0.19832(14) 0.74919(9) 0.0188(7) Uani d 1 . .
C C7E 0.2786(3) 0.19742(15) 0.73498(9) 0.0206(8) Uani d 1 . .
C C8E 0.2428(3) 0.22607(16) 0.70896(9) 0.0270(9) Uani d 1 . .
H H8E 0.2739 0.2503 0.6958 0.032 Uiso calc 1 . .
C C9E 0.1612(3) 0.21858(18) 0.70271(10) 0.0330(10) Uani d 1 . .
H H9E 0.1359 0.2377 0.6850 0.040 Uiso calc 1 . .
C C10E 0.1154(3) 0.18314(18) 0.72220(11) 0.0342(10) Uani d 1 . .
H H10E 0.0592 0.1790 0.7176 0.041 Uiso calc 1 . .
C C11E 0.1502(3) 0.15377(16) 0.74808(10) 0.0267(9) Uani d 1 . .
H H11E 0.1187 0.1298 0.7613 0.032 Uiso calc 1 . .
C C12E 0.2332(2) 0.16070(14) 0.75403(8) 0.0194(8) Uani d 1 . .
N N1E 0.2831(2) 0.13867(11) 0.77854(7) 0.0175(6) Uani d 1 . .
C C13E 0.2568(2) 0.10563(14) 0.80572(8) 0.0180(7) Uani d 1 . .
C C14E 0.2789(2) 0.11928(14) 0.83820(9) 0.0197(8) Uani d 1 . .
H H14E 0.3092 0.1511 0.8422 0.024 Uiso calc 1 . .
C C15E 0.2570(2) 0.08670(14) 0.86450(9) 0.0215(8) Uani d 1 . .
H H15E 0.2736 0.0955 0.8866 0.026 Uiso calc 1 . .
C C16E 0.2106(2) 0.04096(14) 0.85874(9) 0.0192(7) Uani d 1 . .
C C17E 0.1863(2) 0.02792(14) 0.82635(9) 0.0194(7) Uani d 1 . .
H H17E 0.1531 -0.0027 0.8225 0.023 Uiso calc 1 . .
C C18E 0.2107(2) 0.05980(14) 0.79977(9) 0.0189(7) Uani d 1 . .
H H18E 0.1960 0.0504 0.7776 0.023 Uiso calc 1 . .
C C19E 0.1912(2) 0.00669(14) 0.88824(9) 0.0190(7) Uani d 1 . .
O O1E 0.13631(17) -0.03190(10) 0.88142(6) 0.0234(6) Uani d 1 . .
O O2E 0.21996(18) 0.01300(11) 0.91570(6) 0.0258(6) Uani d 1 . .
C C20E 0.1117(3) -0.06400(16) 0.91006(9) 0.0251(8) Uani d 1 . .
H H20I 0.0900 -0.0405 0.9279 0.030 Uiso calc 1 . .
H H20J 0.1588 -0.0840 0.9191 0.030 Uiso calc 1 . .
C C21E 0.0477(3) -0.10245(17) 0.89850(10) 0.0283(9) Uani d 1 . .
H H21M 0.0247 -0.1212 0.9179 0.042 Uiso calc 1 . .
H H21N 0.0719 -0.1287 0.8832 0.042 Uiso calc 1 . .
H H21O 0.0048 -0.0826 0.8869 0.042 Uiso calc 1 . .
C C1F 0.8654(2) 0.15946(14) 0.02383(9) 0.0179(7) Uani d 1 . .
C C2F 0.9358(2) 0.14582(15) 0.00650(9) 0.0221(8) Uani d 1 . .
H H2F 0.9359 0.1187 -0.0102 0.027 Uiso calc 1 . .
C C3F 1.0058(2) 0.17387(16) 0.01498(9) 0.0236(8) Uani d 1 . .
H H3F 1.0550 0.1659 0.0036 0.028 Uiso calc 1 . .
C C4F 1.0058(3) 0.21361(16) 0.03981(9) 0.0242(9) Uani d 1 . .
H H4F 1.0545 0.2325 0.0446 0.029 Uiso calc 1 . .
C C5F 0.9362(3) 0.22579(15) 0.05741(9) 0.0224(8) Uani d 1 . .
H H5F 0.9369 0.2525 0.0744 0.027 Uiso calc 1 . .
C C6F 0.8646(2) 0.19804(14) 0.04971(9) 0.0193(8) Uani d 1 . .
C C7F 0.7838(2) 0.20006(15) 0.06277(9) 0.0210(8) Uani d 1 . .
C C8F 0.7467(3) 0.23130(17) 0.08745(10) 0.0280(9) Uani d 1 . .
H H8F 0.7776 0.2560 0.1003 0.034 Uiso calc 1 . .
C C9F 0.6641(3) 0.22570(18) 0.09281(10) 0.0342(10) Uani d 1 . .
H H9F 0.6382 0.2468 0.1095 0.041 Uiso calc 1 . .
C C10F 0.6186(3) 0.18924(18) 0.07394(11) 0.0330(10) Uani d 1 . .
H H10F 0.5620 0.1861 0.0781 0.040 Uiso calc 1 . .
C C11F 0.6536(3) 0.15745(16) 0.04928(10) 0.0275(9) Uani d 1 . .
H H11F 0.6222 0.1329 0.0365 0.033 Uiso calc 1 . .
C C12F 0.7369(3) 0.16312(15) 0.04405(9) 0.0211(8) Uani d 1 . .
N N1F 0.78663(19) 0.13791(12) 0.02054(8) 0.0198(7) Uani d 1 . .
C C13F 0.7605(2) 0.10527(14) -0.00664(9) 0.0201(8) Uani d 1 . .
C C14F 0.7806(2) 0.11922(15) -0.03904(9) 0.0212(8) Uani d 1 . .
H H14F 0.8108 0.1510 -0.0432 0.025 Uiso calc 1 . .
C C15F 0.7567(2) 0.08704(14) -0.06534(9) 0.0211(8) Uani d 1 . .
H H15F 0.7711 0.0965 -0.0876 0.025 Uiso calc 1 . .
C C16F 0.7117(2) 0.04068(14) -0.05938(9) 0.0179(7) Uani d 1 . .
C C17F 0.6896(2) 0.02749(14) -0.02683(9) 0.0196(7) Uani d 1 . .
H H17F 0.6569 -0.0032 -0.0228 0.023 Uiso calc 1 . .
C C18F 0.7155(2) 0.05928(15) -0.00012(9) 0.0211(8) Uani d 1 . .
H H18F 0.7026 0.0496 0.0222 0.025 Uiso calc 1 . .
C C19F 0.6899(2) 0.00649(14) -0.08871(9) 0.0192(7) Uani d 1 . .
O O1F 0.63588(17) -0.03172(10) -0.08121(6) 0.0226(6) Uani d 1 . .
O O2F 0.71731(19) 0.01312(12) -0.11645(6) 0.0291(7) Uani d 1 . .
C C20F 0.6087(3) -0.06368(16) -0.10930(10) 0.0254(9) Uani d 1 . .
H H20L 0.6549 -0.0838 -0.1191 0.030 Uiso calc 1 . .
H H20M 0.5853 -0.0402 -0.1268 0.030 Uiso calc 1 . .
C C21F 0.5456(3) -0.10207(16) -0.09644(10) 0.0277(9) Uani d 1 . .
H H21P 0.5208 -0.1212 -0.1153 0.042 Uiso calc 1 . .
H H21Q 0.5037 -0.0820 -0.0843 0.042 Uiso calc 1 . .
H H21R 0.5711 -0.1281 -0.0813 0.042 Uiso calc 1 . .
C C1G 0.8215(3) 0.14002(14) 0.21528(9) 0.0238(9) Uani d 1 . .
C C2G 0.8761(3) 0.12702(17) 0.18989(10) 0.0282(9) Uani d 1 . .
H H2G 0.8607 0.1047 0.1717 0.034 Uiso calc 1 . .
C C3G 0.9536(3) 0.1481(2) 0.19244(12) 0.0418(12) Uani d 1 . .
H H3G 0.9917 0.1405 0.1753 0.050 Uiso calc 1 . .
C C4G 0.9777(3) 0.1802(2) 0.21950(11) 0.0425(13) Uani d 1 . .
H H4G 1.0316 0.1936 0.2205 0.051 Uiso calc 1 . .
C C5G 0.9244(3) 0.19239(18) 0.24446(11) 0.0384(12) Uani d 1 . .
H H5G 0.9409 0.2143 0.2627 0.046 Uiso calc 1 . .
C C6G 0.8451(3) 0.17220(15) 0.24296(10) 0.0276(10) Uani d 1 . .
C C7G 0.7756(3) 0.17796(15) 0.26384(9) 0.0271(9) Uani d 1 . .
C C8G 0.7594(4) 0.20833(15) 0.29266(10) 0.0373(12) Uani d 1 . .
H H8G 0.8004 0.2302 0.3024 0.045 Uiso calc 1 . .
C C9G 0.6833(4) 0.20595(17) 0.30664(11) 0.0413(13) Uani d 1 . .
H H9G 0.6720 0.2264 0.3262 0.050 Uiso calc 1 . .
C C10G 0.6219(3) 0.17382(17) 0.29257(10) 0.0359(11) Uani d 1 . .
H H10G 0.5702 0.1727 0.3030 0.043 Uiso calc 1 . .
C C11G 0.6349(3) 0.14374(16) 0.26393(9) 0.0291(9) Uani d 1 . .
H H11G 0.5934 0.1220 0.2545 0.035 Uiso calc 1 . .
C C12G 0.7124(3) 0.14686(14) 0.24951(9) 0.0244(9) Uani d 1 . .
N N1G 0.7409(2) 0.12425(13) 0.21972(8) 0.0227(7) Uani d 1 . .
C C13G 0.6959(2) 0.09047(14) 0.19778(9) 0.0192(8) Uani d 1 . .
C C14G 0.6947(2) 0.10079(15) 0.16347(9) 0.0201(8) Uani d 1 . .
H H14G 0.7227 0.1311 0.1547 0.024 Uiso calc 1 . .
C C15G 0.6527(2) 0.06670(15) 0.14220(9) 0.0199(8) Uani d 1 . .
H H15G 0.6520 0.0735 0.1188 0.024 Uiso calc 1 . .
C C16G 0.6110(2) 0.02210(14) 0.15524(9) 0.0192(7) Uani d 1 . .
C C17G 0.6107(2) 0.01364(15) 0.18964(9) 0.0210(8) Uani d 1 . .
H H17G 0.5803 -0.0154 0.1987 0.025 Uiso calc 1 . .
C C18G 0.6540(2) 0.04693(14) 0.21092(9) 0.0197(7) Uani d 1 . .
H H18G 0.6549 0.0400 0.2343 0.024 Uiso calc 1 . .
C C19G 0.5684(2) -0.01742(14) 0.13386(9) 0.0200(8) Uani d 1 . .
O O1G 0.57791(18) -0.00830(11) 0.10114(6) 0.0242(6) Uani d 1 . .
O O2G 0.53060(18) -0.05552(11) 0.14441(7) 0.0271(6) Uani d 1 . .
C C20G 0.5418(3) -0.04755(17) 0.07876(10) 0.0282(9) Uani d 1 . .
H H20N 0.4829 -0.0506 0.0831 0.034 Uiso calc 1 . .
H H20O 0.5670 -0.0833 0.0822 0.034 Uiso calc 1 . .
C C21G 0.5565(4) -0.0285(2) 0.04395(11) 0.0480(14) Uani d 1 . .
H H21S 0.5357 -0.0551 0.0280 0.072 Uiso calc 1 . .
H H21T 0.6149 -0.0236 0.0404 0.072 Uiso calc 1 . .
H H21U 0.5286 0.0059 0.0405 0.072 Uiso calc 1 . .
C C1H 0.8509(3) 0.16183(15) 0.42487(9) 0.0244(9) Uani d 1 . .
C C2H 0.9233(3) 0.15717(16) 0.40694(10) 0.0290(9) Uani d 1 . .
H H2H 0.9278 0.1331 0.3886 0.035 Uiso calc 1 . .
C C3H 0.9880(3) 0.18860(17) 0.41675(10) 0.0331(10) Uani d 1 . .
H H3H 1.0378 0.1865 0.4049 0.040 Uiso calc 1 . .
C C4H 0.9811(3) 0.22376(17) 0.44418(10) 0.0326(10) Uani d 1 . .
H H4H 1.0258 0.2461 0.4499 0.039 Uiso calc 1 . .
C C5H 0.9111(3) 0.22649(15) 0.46286(10) 0.0283(9) Uani d 1 . .
H H5H 0.9084 0.2492 0.4819 0.034 Uiso calc 1 . .
C C6H 0.8441(3) 0.19557(15) 0.45359(9) 0.0246(9) Uani d 1 . .
C C7H 0.7632(3) 0.19032(15) 0.46678(9) 0.0251(9) Uani d 1 . .
C C8H 0.7220(3) 0.21329(18) 0.49373(10) 0.0344(10) Uani d 1 . .
H H8H 0.7493 0.2373 0.5084 0.041 Uiso calc 1 . .
C C9H 0.6416(3) 0.2009(2) 0.49898(12) 0.0439(12) Uani d 1 . .
H H9H 0.6132 0.2168 0.5171 0.053 Uiso calc 1 . .
C C10H 0.6014(3) 0.1648(2) 0.47752(11) 0.0421(11) Uani d 1 . .
H H10H 0.5460 0.1565 0.4815 0.051 Uiso calc 1 . .
C C11H 0.6408(3) 0.14128(18) 0.45085(11) 0.0342(10) Uani d 1 . .
H H11H 0.6129 0.1173 0.4364 0.041 Uiso calc 1 . .
C C12H 0.7226(3) 0.15345(16) 0.44554(10) 0.0264(9) Uani d 1 . .
N N1H 0.7758(2) 0.13622(13) 0.42034(7) 0.0239(7) Uani d 1 . .
C C13H 0.7555(3) 0.10204(14) 0.39326(9) 0.0235(8) Uani d 1 . .
C C14H 0.7786(3) 0.11628(15) 0.36073(9) 0.0260(9) Uani d 1 . .
H H14H 0.8074 0.1488 0.3569 0.031 Uiso calc 1 . .
C C15H 0.7593(3) 0.08286(15) 0.33433(9) 0.0241(8) Uani d 1 . .
H H15H 0.7761 0.0920 0.3123 0.029 Uiso calc 1 . .
C C16H 0.7157(3) 0.03614(15) 0.33965(9) 0.0241(8) Uani d 1 . .
C C17H 0.6902(3) 0.02302(15) 0.37195(9) 0.0257(8) Uani d 1 . .
H H17H 0.6578 -0.0080 0.3755 0.031 Uiso calc 1 . .
C C18H 0.7122(3) 0.05519(15) 0.39874(10) 0.0272(9) Uani d 1 . .
H H18H 0.6977 0.0451 0.4209 0.033 Uiso calc 1 . .
C C19H 0.6964(3) 0.00225(15) 0.31004(10) 0.0257(9) Uani d 1 . .
O O1H 0.64159(18) -0.03612(11) 0.31668(7) 0.0289(6) Uani d 1 . .
O O2H 0.7270(2) 0.00853(12) 0.28265(7) 0.0328(7) Uani d 1 . .
C C20H 0.6141(3) -0.06633(17) 0.28777(10) 0.0305(9) Uani d 1 . .
H H20P 0.6587 -0.0889 0.2790 0.037 Uiso calc 1 . .
H H20Q 0.5963 -0.0415 0.2699 0.037 Uiso calc 1 . .
C C21H 0.5449(3) -0.10088(17) 0.29875(11) 0.0325(10) Uani d 1 . .
H H21V 0.5220 -0.1196 0.2793 0.049 Uiso calc 1 . .
H H21W 0.5030 -0.0784 0.3091 0.049 Uiso calc 1 . .
H H21X 0.5642 -0.1273 0.3151 0.049 Uiso calc 1 . .
C C1I 0.7323(3) 0.1594(2) 0.65287(10) 0.0189(9) Uani d 0.865(3) C 1
C C2I 0.6548(3) 0.1570(2) 0.66630(13) 0.0241(10) Uani d 0.865(3) C 1
H H2I 0.6149 0.1337 0.6571 0.029 Uiso calc 0.865(3) C 1
C C3I 0.6374(3) 0.1895(2) 0.69339(12) 0.0251(10) Uani d 0.865(3) C 1
H H3I 0.5844 0.1889 0.7027 0.030 Uiso calc 0.865(3) C 1
C C4I 0.6964(3) 0.2231(2) 0.70727(13) 0.0275(12) Uani d 0.865(3) C 1
H H4I 0.6832 0.2446 0.7261 0.033 Uiso calc 0.865(3) C 1
C C5I 0.7730(4) 0.2255(3) 0.69414(14) 0.0247(13) Uani d 0.865(3) C 1
H H5I 0.8125 0.2486 0.7038 0.030 Uiso calc 0.865(3) C 1
C C6I 0.7926(4) 0.1941(6) 0.6665(2) 0.0207(12) Uani d 0.865(3) C 1
C C7I 0.8644(4) 0.1859(3) 0.64734(19) 0.0262(13) Uani d 0.865(3) C 1
C C8I 0.9435(3) 0.2075(4) 0.64878(15) 0.0333(12) Uani d 0.865(3) C 1
H H8I 0.9565 0.2357 0.6639 0.040 Uiso calc 0.865(3) C 1
C C9I 1.0013(3) 0.1866(2) 0.62752(14) 0.0340(11) Uani d 0.865(3) C 1
H H9I 1.0554 0.1996 0.6287 0.041 Uiso calc 0.865(3) C 1
C C10I 0.9822(4) 0.1471(2) 0.60463(14) 0.0355(12) Uani d 0.865(3) C 1
H H10I 1.0240 0.1335 0.5906 0.043 Uiso calc 0.865(3) C 1
C C11I 0.9040(4) 0.12612(19) 0.60109(13) 0.0314(10) Uani d 0.865(3) C 1
H H11I 0.8912 0.0996 0.5848 0.038 Uiso calc 0.865(3) C 1
C C12I 0.8456(4) 0.14684(19) 0.62312(12) 0.0283(11) Uani d 0.865(3) C 1
N N1I 0.7659(3) 0.13130(15) 0.62629(10) 0.0241(8) Uani d 0.865(3) C 1
C C13I 0.7215(3) 0.09391(19) 0.60509(11) 0.0297(10) Uani d 0.865(3) C 1
C C14I 0.6835(3) 0.04966(19) 0.62016(11) 0.0301(10) Uani d 0.865(3) C 1
H H14I 0.6863 0.0444 0.6437 0.036 Uiso calc 0.865(3) C 1
C C15I 0.6418(3) 0.0137(2) 0.59993(11) 0.0320(10) Uani d 0.865(3) C 1
H H15I 0.6150 -0.0163 0.6097 0.038 Uiso calc 0.865(3) C 1
C C16I 0.6390(3) 0.02132(17) 0.56553(11) 0.0288(10) Uani d 0.865(3) C 1
C C17I 0.6765(3) 0.06564(19) 0.55125(12) 0.0306(10) Uani d 0.865(3) C 1
H H17I 0.6742 0.0708 0.5277 0.037 Uiso calc 0.865(3) C 1
C C18I 0.7172(3) 0.10231(18) 0.57092(12) 0.0287(10) Uani d 0.865(3) C 1
H H18I 0.7420 0.1330 0.5611 0.034 Uiso calc 0.865(3) C 1
C C19I 0.5972(3) -0.02025(18) 0.54446(11) 0.0311(10) Uani d 0.865(3) C 1
O O1I 0.6103(3) -0.01257(14) 0.51208(9) 0.0358(9) Uani d 0.865(3) C 1
O O2I 0.5576(2) -0.05772(13) 0.55584(8) 0.0360(9) Uani d 0.865(3) C 1
C C20I 0.5749(5) -0.0535(2) 0.48957(15) 0.0389(13) Uani d 0.865(3) C 1
H H20R 0.5155 -0.0560 0.4927 0.047 Uiso calc 0.865(3) C 1
H H20S 0.5993 -0.0892 0.4937 0.047 Uiso calc 0.865(3) C 1
C C21I 0.5948(4) -0.0341(2) 0.45505(12) 0.0394(13) Uani d 0.865(3) C 1
H H21Y 0.5654 -0.0558 0.4386 0.059 Uiso calc 0.865(3) C 1
H H21Z 0.6533 -0.0374 0.4512 0.059 Uiso calc 0.865(3) C 1
H H210 0.5787 0.0037 0.4528 0.059 Uiso calc 0.865(3) C 1
C C1N 0.7422(16) 0.1599(16) 0.6441(7) 0.022(2) Uani d 0.135(3) C 2
C C2N 0.6642(16) 0.1541(15) 0.6549(7) 0.022(3) Uani d 0.135(3) C 2
H H2N 0.6293 0.1297 0.6437 0.026 Uiso calc 0.135(3) C 2
C C3N 0.6351(18) 0.1828(15) 0.6817(7) 0.024(3) Uani d 0.135(3) C 2
H H3N 0.5806 0.1770 0.6886 0.029 Uiso calc 0.135(3) C 2
C C4N 0.6819(19) 0.2199(17) 0.6991(8) 0.025(3) Uani d 0.135(3) C 2
H H4N 0.6600 0.2403 0.7170 0.029 Uiso calc 0.135(3) C 2
C C5N 0.762(2) 0.226(2) 0.6892(11) 0.025(3) Uani d 0.135(3) C 2
H H5N 0.7955 0.2514 0.7001 0.030 Uiso calc 0.135(3) C 2
C C6N 0.793(2) 0.195(4) 0.6631(18) 0.023(2) Uani d 0.135(3) C 2
C C7N 0.8694(17) 0.193(3) 0.6460(13) 0.027(2) Uani d 0.135(3) C 2
C C8N 0.9453(17) 0.215(2) 0.6561(11) 0.031(3) Uani d 0.135(3) C 2
H H8N 0.9488 0.2329 0.6768 0.037 Uiso calc 0.135(3) C 2
C C9N 1.0151(16) 0.2097(13) 0.6366(7) 0.030(3) Uani d 0.135(3) C 2
H H9N 1.0628 0.2305 0.6399 0.036 Uiso calc 0.135(3) C 2
C C10N 1.0068(16) 0.1705(13) 0.6114(8) 0.026(3) Uani d 0.135(3) C 2
H H10N 1.0539 0.1608 0.5991 0.032 Uiso calc 0.135(3) C 2
C C11N 0.9338(16) 0.1449(13) 0.6032(7) 0.030(2) Uani d 0.135(3) C 2
H H11N 0.9348 0.1176 0.5865 0.036 Uiso calc 0.135(3) C 2
C C12N 0.8584(13) 0.1574(15) 0.6184(8) 0.030(2) Uani d 0.135(3) C 2
N N1N 0.7767(13) 0.1417(10) 0.6145(5) 0.030(2) Uani d 0.135(3) C 2
C C13N 0.7199(15) 0.1196(9) 0.5838(5) 0.034(2) Uani d 0.135(3) C 2
C C14N 0.7178(19) 0.0647(9) 0.6000(5) 0.028(2) Uani d 0.135(3) C 2
H H14N 0.7303 0.0561 0.6226 0.033 Uiso calc 0.135(3) C 2
C C15N 0.693(2) 0.0290(9) 0.5745(5) 0.029(2) Uani d 0.135(3) C 2
H H15N 0.6720 -0.0057 0.5793 0.034 Uiso calc 0.135(3) C 2
C C16N 0.702(2) 0.0479(9) 0.5421(5) 0.028(2) Uani d 0.135(3) C 2
C C17N 0.7453(18) 0.0943(9) 0.5338(5) 0.028(3) Uani d 0.135(3) C 2
H H17N 0.7536 0.1037 0.5111 0.034 Uiso calc 0.135(3) C 2
C C18N 0.7759(17) 0.1262(10) 0.5590(5) 0.031(3) Uani d 0.135(3) C 2
H H18N 0.8238 0.1475 0.5591 0.037 Uiso calc 0.135(3) C 2
C C19N 0.6827(19) 0.0127(10) 0.5128(5) 0.033(3) Uani d 0.135(3) C 2
O O1N 0.6337(17) -0.0287(9) 0.5201(6) 0.036(3) Uani d 0.135(3) C 2
O O2N 0.6994(17) 0.0232(10) 0.4839(4) 0.051(6) Uani d 0.135(3) C 2
C C20N 0.574(3) -0.0384(11) 0.4927(11) 0.040(3) Uani d 0.135(3) C 2
H H202 0.5241 -0.0162 0.4949 0.048 Uiso calc 0.135(3) C 2
H H203 0.5974 -0.0339 0.4701 0.048 Uiso calc 0.135(3) C 2
C C21N 0.5605(16) -0.0948(8) 0.5016(5) 0.044(6) Uani d 0.135(3) C 2
H H223 0.5202 -0.1106 0.4865 0.067 Uiso calc 0.135(3) C 2
H H224 0.5408 -0.0970 0.5247 0.067 Uiso calc 0.135(3) C 2
H H225 0.6117 -0.1146 0.4997 0.067 Uiso calc 0.135(3) C 2
C C1J 0.8066(2) 0.15101(15) 0.81822(10) 0.0229(8) Uani d 1 . .
C C2J 0.8636(3) 0.13974(18) 0.79332(11) 0.0326(10) Uani d 1 . .
H H2J 0.8512 0.1169 0.7749 0.039 Uiso calc 1 . .
C C3J 0.9385(3) 0.1634(2) 0.79680(12) 0.0385(11) Uani d 1 . .
H H3J 0.9784 0.1565 0.7802 0.046 Uiso calc 1 . .
C C4J 0.9584(3) 0.19648(19) 0.82323(12) 0.0376(11) Uani d 1 . .
H H4J 1.0111 0.2118 0.8243 0.045 Uiso calc 1 . .
C C5J 0.9021(3) 0.20789(17) 0.84853(11) 0.0341(10) Uani d 1 . .
H H5J 0.9157 0.2305 0.8668 0.041 Uiso calc 1 . .
C C6J 0.8246(3) 0.18446(16) 0.84578(10) 0.0277(9) Uani d 1 . .
C C7J 0.7532(3) 0.18801(15) 0.86660(9) 0.0236(8) Uani d 1 . .
C C8J 0.7344(3) 0.21609(16) 0.89536(10) 0.0309(10) Uani d 1 . .
H H8J 0.7735 0.2388 0.9056 0.037 Uiso calc 1 . .
C C9J 0.6581(3) 0.21075(16) 0.90904(10) 0.0329(10) Uani d 1 . .
H H9J 0.6445 0.2300 0.9288 0.039 Uiso calc 1 . .
C C10J 0.6004(3) 0.17697(17) 0.89392(10) 0.0289(9) Uani d 1 . .
H H10J 0.5482 0.1736 0.9038 0.035 Uiso calc 1 . .
C C11J 0.6173(2) 0.14843(15) 0.86496(9) 0.0219(8) Uani d 1 . .
H H11J 0.5779 0.1257 0.8548 0.026 Uiso calc 1 . .
C C12J 0.6944(3) 0.15449(14) 0.85138(9) 0.0200(8) Uani d 1 . .
N N1J 0.7268(2) 0.13278(12) 0.82191(8) 0.0207(7) Uani d 1 . .
C C13J 0.6855(3) 0.09674(16) 0.79983(10) 0.0166(9) Uani d 0.911(3) D 1
C C14J 0.6894(3) 0.10336(18) 0.76510(11) 0.0192(8) Uani d 0.911(3) D 1
H H14J 0.7172 0.1335 0.7561 0.023 Uiso calc 0.911(3) D 1
C C15J 0.6538(3) 0.06711(18) 0.74380(9) 0.0175(8) Uani d 0.911(3) D 1
H H15J 0.6587 0.0718 0.7203 0.021 Uiso calc 0.911(3) D 1
C C16J 0.6110(3) 0.02404(15) 0.75627(9) 0.0165(8) Uani d 0.911(3) D 1
C C17J 0.6041(3) 0.01748(15) 0.79138(10) 0.0169(8) Uani d 0.911(3) D 1
H H17J 0.5725 -0.0110 0.8003 0.020 Uiso calc 0.911(3) D 1
C C18J 0.6442(3) 0.05312(19) 0.81281(9) 0.0165(8) Uani d 0.911(3) D 1
H H18J 0.6430 0.0474 0.8363 0.020 Uiso calc 0.911(3) D 1
C C19J 0.5739(3) -0.01836(17) 0.73457(9) 0.0224(8) Uani d 0.911(3) D 1
O O1J 0.6017(2) -0.01522(15) 0.70281(8) 0.0374(9) Uani d 0.911(3) D 1
O O2J 0.5291(2) -0.05328(12) 0.74440(7) 0.0260(7) Uani d 0.911(3) D 1
C C20J 0.5832(4) -0.0614(2) 0.68122(12) 0.0392(11) Uani d 0.911(3) D 1
H H20T 0.5821 -0.0948 0.6947 0.047 Uiso calc 0.911(3) D 1
H H20U 0.6257 -0.0653 0.6639 0.047 Uiso calc 0.911(3) D 1
C C21J 0.5027(4) -0.0532(2) 0.66491(15) 0.0485(14) Uani d 0.911(3) D 1
H H211 0.4599 -0.0540 0.6819 0.073 Uiso calc 0.911(3) D 1
H H212 0.4932 -0.0818 0.6485 0.073 Uiso calc 0.911(3) D 1
H H213 0.5021 -0.0183 0.6536 0.073 Uiso calc 0.911(3) D 1
C C13O 0.704(3) 0.0891(13) 0.7938(7) 0.019(3) Uani d 0.089(3) D 2
C C14O 0.705(3) 0.1182(15) 0.7640(9) 0.018(3) Uani d 0.089(3) D 2
H H14O 0.7302 0.1520 0.7608 0.022 Uiso calc 0.089(3) D 2
C C15O 0.662(3) 0.0903(13) 0.7397(7) 0.021(3) Uani d 0.089(3) D 2
H H15O 0.6436 0.1073 0.7198 0.026 Uiso calc 0.089(3) D 2
C C16O 0.648(2) 0.0364(12) 0.7459(6) 0.020(2) Uani d 0.089(3) D 2
C C17O 0.616(2) 0.0216(14) 0.7776(7) 0.018(2) Uani d 0.089(3) D 2
H H17O 0.5788 -0.0070 0.7806 0.022 Uiso calc 0.089(3) D 2
C C18O 0.646(4) 0.054(2) 0.8042(7) 0.019(3) Uani d 0.089(3) D 2
H H18O 0.6270 0.0512 0.8267 0.022 Uiso calc 0.089(3) D 2
C C19O 0.6362(18) 0.0039(13) 0.7149(6) 0.027(2) Uani d 0.089(3) D 2
O O1O 0.5555(17) 0.0015(13) 0.7053(7) 0.033(3) Uani d 0.089(3) D 2
O O2O 0.674(2) 0.0142(15) 0.6893(7) 0.045(6) Uani d 0.089(3) D 2
C C20O 0.534(3) -0.0393(16) 0.6806(7) 0.031(3) Uani d 0.089(3) D 2
H H204 0.4755 -0.0466 0.6824 0.037 Uiso calc 0.089(3) D 2
H H205 0.5633 -0.0729 0.6865 0.037 Uiso calc 0.089(3) D 2
C C21O 0.553(3) -0.0256(18) 0.6449(7) 0.027(6) Uani d 0.089(3) D 2
H H226 0.6123 -0.0216 0.6422 0.041 Uiso calc 0.089(3) D 2
H H227 0.5265 0.0081 0.6388 0.041 Uiso calc 0.089(3) D 2
H H228 0.5340 -0.0545 0.6303 0.041 Uiso calc 0.089(3) D 2

loop_
_atom_site_aniso_label
_atom_site_aniso_U_11
_atom_site_aniso_U_22
_atom_site_aniso_U_33
_atom_site_aniso_U_12
_atom_site_aniso_U_13
_atom_site_aniso_U_23
C1A 0.027(2) 0.0224(19) 0.026(2) -0.0060(16) 0.0017(16) -0.0072(15)
C2A 0.027(2) 0.029(2) 0.030(2) -0.0050(17) -0.0024(17) -0.0070(17)
C3A 0.022(2) 0.048(3) 0.045(3) -0.0066(19) -0.0043(19) -0.016(2)
C4A 0.032(3) 0.048(3) 0.054(3) -0.016(2) 0.016(2) -0.016(2)
C5A 0.041(3) 0.029(2) 0.038(2) -0.017(2) 0.013(2) -0.0128(18)
C6A 0.033(2) 0.0208(19) 0.029(2) -0.0087(16) 0.0076(17) -0.0059(16)
C7A 0.040(2) 0.0134(18) 0.0250(19) -0.0060(16) 0.0065(17) -0.0056(14)
C8A 0.057(3) 0.021(2) 0.0217(19) -0.0041(19) 0.014(2) -0.0019(15)
C9A 0.058(3) 0.0183(19) 0.023(2) 0.0017(19) 0.007(2) 0.0042(15)
C10A 0.048(3) 0.024(2) 0.0187(18) 0.0072(18) -0.0006(18) -0.0005(15)
C11A 0.035(2) 0.0200(19) 0.0210(18) 0.0014(16) -0.0051(17) 0.0011(14)
C12A 0.030(2) 0.0143(17) 0.0178(17) -0.0044(14) 0.0011(15) -0.0012(13)
N1A 0.0250(17) 0.0186(15) 0.0187(15) -0.0057(13) -0.0021(13) 0.0000(12)
C13A 0.0210(18) 0.0134(16) 0.0193(17) 0.0008(14) -0.0044(14) 0.0012(13)
C14A 0.0235(19) 0.0138(17) 0.0202(17) 0.0013(14) -0.0051(15) -0.0025(13)
C15A 0.0237(19) 0.0228(19) 0.0133(16) 0.0022(15) -0.0075(14) -0.0019(14)
C16A 0.0176(17) 0.0160(17) 0.0174(17) 0.0022(13) -0.0032(14) 0.0010(13)
C17A 0.0210(18) 0.0175(18) 0.0166(17) -0.0029(14) -0.0070(14) -0.0006(13)
C18A 0.0262(19) 0.0214(18) 0.0094(15) -0.0003(15) -0.0053(14) -0.0001(13)
C19A 0.0236(19) 0.0193(18) 0.0172(17) 0.0003(15) -0.0047(15) -0.0008(14)
O1A 0.0412(17) 0.0227(14) 0.0129(12) -0.0088(12) -0.0066(11) 0.0047(10)
O2A 0.0353(17) 0.0280(15) 0.0203(13) -0.0107(13) -0.0032(12) -0.0008(11)
C20A 0.029(2) 0.021(2) 0.0212(19) -0.0027(17) -0.0001(18) 0.0068(16)
C21A 0.088(5) 0.043(3) 0.020(3) -0.016(4) -0.012(3) 0.012(2)
C20K 0.029(2) 0.021(2) 0.0212(19) -0.0027(17) -0.0001(18) 0.0068(16)
C21K 0.055(15) 0.035(14) 0.032(14) -0.019(14) -0.007(14) 0.021(14)
C1B 0.030(2) 0.0154(17) 0.0157(16) -0.0012(15) -0.0059(15) -0.0032(13)
C2B 0.027(2) 0.024(2) 0.031(2) -0.0084(16) -0.0080(17) -0.0009(16)
C3B 0.037(2) 0.025(2) 0.047(3) -0.0049(18) -0.026(2) -0.0012(18)
C4B 0.057(3) 0.027(2) 0.031(2) -0.011(2) -0.030(2) 0.0090(17)
C5B 0.051(3) 0.0164(18) 0.0202(18) -0.0122(17) -0.0135(18) 0.0042(14)
C6B 0.033(2) 0.0143(17) 0.0156(17) -0.0050(15) -0.0079(15) -0.0025(13)
C7B 0.028(2) 0.0181(17) 0.0107(15) -0.0031(14) -0.0032(14) -0.0050(13)
C8B 0.033(2) 0.0228(19) 0.0180(17) -0.0095(16) -0.0013(15) -0.0061(14)
C9B 0.033(2) 0.032(2) 0.025(2) -0.0081(17) 0.0024(17) -0.0153(17)
C10B 0.028(2) 0.027(2) 0.0224(19) 0.0000(16) -0.0004(16) -0.0109(16)
C11B 0.031(2) 0.0175(18) 0.0158(17) 0.0041(15) -0.0026(15) -0.0028(13)
C12B 0.0237(19) 0.0195(18) 0.0123(15) 0.0023(14) -0.0014(14) -0.0054(13)
N1B 0.0255(17) 0.0173(15) 0.0131(13) -0.0022(12) 0.0010(12) 0.0015(11)
C13B 0.0149(17) 0.0158(17) 0.0094(15) -0.0006(13) -0.0028(13) -0.0008(12)
C14B 0.0236(18) 0.0171(18) 0.0140(16) -0.0004(15) -0.0021(14) -0.0013(13)
C15B 0.0208(18) 0.0184(17) 0.0172(16) -0.0027(14) -0.0034(14) 0.0000(13)
C16B 0.0206(18) 0.0218(18) 0.0151(17) 0.0006(14) 0.0009(14) 0.0004(14)
C17B 0.029(2) 0.029(2) 0.0129(16) -0.0034(17) 0.0038(15) -0.0030(14)
C18B 0.029(2) 0.0170(18) 0.0176(17) -0.0061(15) 0.0023(15) -0.0036(14)
C19B 0.0227(19) 0.0247(19) 0.0174(17) -0.0006(15) 0.0026(14) -0.0003(14)
O1B 0.0264(17) 0.0248(16) 0.0173(13) -0.0046(13) -0.0030(12) 0.0068(11)
O2B 0.0399(19) 0.046(2) 0.0149(14) -0.0121(15) 0.0026(13) -0.0007(13)
C20B 0.030(3) 0.029(2) 0.0209(19) -0.004(2) -0.0016(18) 0.0093(16)
C21B 0.033(2) 0.030(2) 0.029(2) -0.0060(19) -0.0044(19) 0.0112(18)
C13L 0.023(5) 0.017(5) 0.014(5) -0.002(5) 0.000(5) -0.004(5)
C14L 0.024(6) 0.019(5) 0.015(5) -0.001(5) -0.001(5) -0.005(5)
C15L 0.024(5) 0.019(5) 0.016(5) -0.002(5) -0.002(5) -0.004(5)
C16L 0.024(5) 0.023(5) 0.016(5) -0.001(5) 0.000(5) -0.003(5)
C17L 0.024(4) 0.023(4) 0.016(4) -0.003(4) 0.000(4) -0.001(4)
C18L 0.024(4) 0.021(4) 0.015(4) -0.002(4) -0.001(4) -0.002(4)
C19L 0.023(6) 0.025(6) 0.015(6) -0.004(6) 0.000(6) -0.001(6)
O1L 0.024(5) 0.024(5) 0.019(5) -0.004(5) -0.003(5) 0.003(5)
O2L 0.0399(19) 0.046(2) 0.0149(14) -0.0121(15) 0.0026(13) -0.0007(13)
C20L 0.026(6) 0.026(6) 0.020(6) -0.004(6) -0.004(6) 0.008(6)
C21L 0.025(11) 0.024(11) 0.018(11) -0.007(10) -0.011(10) 0.015(10)
C1C 0.040(2) 0.015(2) 0.017(2) -0.0031(17) 0.0059(18) -0.0047(16)
C2C 0.040(3) 0.020(2) 0.021(2) -0.0022(18) 0.0004(19) -0.0016(16)
C3C 0.041(3) 0.024(3) 0.030(3) 0.001(2) -0.003(2) -0.002(2)
C4C 0.039(3) 0.020(2) 0.030(2) -0.0035(18) 0.001(2) -0.0019(18)
C5C 0.041(2) 0.014(2) 0.021(2) -0.0043(18) 0.0053(19) 0.0023(16)
C6C 0.038(2) 0.013(2) 0.018(2) -0.0044(17) 0.0060(18) -0.0048(16)
C7C 0.038(2) 0.017(3) 0.020(3) -0.007(2) 0.0050(19) -0.0045(18)
C8C 0.044(3) 0.021(2) 0.021(2) -0.006(3) 0.005(2) -0.0002(18)
C9C 0.041(3) 0.029(2) 0.022(2) -0.006(3) -0.001(2) -0.0004(19)
C10C 0.036(3) 0.024(2) 0.029(3) -0.006(2) 0.000(2) -0.002(2)
C11C 0.035(2) 0.021(2) 0.024(3) -0.0066(18) 0.006(2) -0.003(2)
C12C 0.035(2) 0.015(3) 0.0168(18) -0.0043(18) 0.0007(18) -0.0035(18)
N1C 0.041(2) 0.0159(18) 0.0138(17) -0.0052(18) 0.0036(17) 0.0031(13)
C13C 0.047(3) 0.0144(19) 0.0182(18) -0.0010(19) 0.0124(19) -0.0004(15)
C14C 0.051(3) 0.018(2) 0.0155(18) 0.001(2) 0.0112(19) -0.0029(15)
C15C 0.045(3) 0.022(2) 0.0165(19) 0.0032(19) 0.0093(18) -0.0021(16)
C16C 0.044(2) 0.018(2) 0.024(2) 0.0009(19) 0.0177(19) -0.0018(16)
C17C 0.045(3) 0.0179(19) 0.023(2) -0.0040(19) 0.0128(19) -0.0018(16)
C18C 0.051(3) 0.021(2) 0.019(2) -0.004(2) 0.012(2) -0.0036(17)
C19C 0.046(3) 0.029(2) 0.020(2) 0.006(2) 0.0125(19) 0.0005(17)
O1C 0.050(2) 0.0262(17) 0.0324(17) -0.0014(15) 0.0114(16) 0.0112(14)
O2C 0.078(3) 0.034(2) 0.0221(17) 0.0003(19) 0.0128(18) 0.0076(15)
C20C 0.059(3) 0.028(2) 0.033(2) -0.001(2) 0.007(2) 0.014(2)
C21C 0.061(4) 0.051(4) 0.031(3) -0.004(3) 0.007(3) 0.020(3)
C1M 0.038(4) 0.014(4) 0.017(4) -0.001(4) 0.003(4) -0.001(4)
C2M 0.035(5) 0.020(5) 0.020(5) 0.002(5) -0.005(5) -0.005(5)
C3M 0.039(5) 0.024(5) 0.028(5) 0.001(5) -0.004(5) -0.004(5)
C4M 0.037(5) 0.019(5) 0.026(5) -0.005(5) -0.005(5) 0.000(5)
C5M 0.040(4) 0.017(4) 0.023(4) -0.005(4) 0.002(4) -0.001(4)
C6M 0.038(4) 0.017(4) 0.019(4) -0.003(3) 0.003(4) -0.001(3)
C7M 0.039(4) 0.017(4) 0.017(4) -0.003(4) 0.002(4) 0.001(4)
C8M 0.038(5) 0.022(5) 0.023(5) -0.006(5) 0.002(5) 0.000(4)
C9M 0.039(5) 0.025(5) 0.024(5) -0.005(5) 0.001(5) 0.003(4)
C10M 0.036(5) 0.024(5) 0.024(5) -0.002(5) 0.000(5) 0.002(5)
C11M 0.033(5) 0.017(5) 0.024(5) -0.006(4) 0.004(5) -0.002(5)
C12M 0.037(4) 0.017(4) 0.017(4) -0.005(4) 0.004(4) 0.000(4)
N1M 0.039(4) 0.015(4) 0.014(4) -0.004(4) 0.002(4) -0.003(4)
C13M 0.045(4) 0.016(4) 0.015(4) -0.004(4) 0.007(4) 0.000(4)
C14M 0.047(4) 0.019(4) 0.017(4) -0.001(4) 0.007(4) -0.001(4)
C15M 0.045(4) 0.025(4) 0.022(4) 0.000(4) 0.005(4) 0.001(4)
C16M 0.045(4) 0.025(4) 0.021(4) 0.000(4) 0.007(4) 0.002(4)
C17M 0.046(5) 0.022(5) 0.022(5) 0.001(5) 0.008(5) -0.002(5)
C18M 0.048(5) 0.018(5) 0.019(5) -0.002(5) 0.010(5) 0.000(4)
C19M 0.047(5) 0.024(5) 0.026(5) 0.000(5) 0.003(5) 0.007(5)
O1M 0.053(5) 0.024(4) 0.027(4) -0.009(4) -0.002(4) 0.009(4)
O2M 0.040(9) 0.039(9) 0.030(8) -0.002(7) -0.014(7) -0.003(7)
C20M 0.054(6) 0.018(5) 0.025(5) -0.004(5) 0.000(5) 0.013(5)
C21M 0.094(13) 0.055(12) 0.020(10) 0.011(12) -0.004(11) 0.009(10)
C1D 0.032(2) 0.0219(19) 0.0219(18) 0.0062(16) -0.0024(16) -0.0012(14)
C2D 0.030(2) 0.042(2) 0.0193(19) 0.0101(18) -0.0027(16) 0.0025(17)
C3D 0.050(3) 0.037(2) 0.0177(19) 0.021(2) -0.0035(19) 0.0002(17)
C4D 0.075(4) 0.029(2) 0.0140(18) 0.013(2) 0.003(2) 0.0042(16)
C5D 0.061(3) 0.030(2) 0.025(2) 0.000(2) 0.007(2) -0.0015(17)
C6D 0.043(3) 0.023(2) 0.0241(19) 0.0013(18) 0.0094(18) -0.0052(15)
C7D 0.034(2) 0.025(2) 0.026(2) 0.0044(17) 0.0004(17) -0.0097(16)
C8D 0.041(3) 0.038(3) 0.034(2) -0.012(2) 0.012(2) -0.0130(19)
C9D 0.035(3) 0.056(3) 0.044(3) -0.009(2) 0.001(2) -0.030(2)
C10D 0.034(2) 0.038(3) 0.039(2) -0.0087(19) -0.0046(19) -0.017(2)
C11D 0.033(2) 0.023(2) 0.034(2) -0.0038(16) -0.0083(18) -0.0050(16)
C12D 0.028(2) 0.0178(18) 0.029(2) -0.0009(15) -0.0012(17) -0.0022(15)
N1D 0.0270(17) 0.0230(16) 0.0233(16) -0.0004(13) -0.0068(13) 0.0053(13)
C13D 0.029(2) 0.0151(17) 0.0249(19) -0.0001(14) -0.0120(16) 0.0036(14)
C14D 0.034(2) 0.028(2) 0.0206(18) 0.0002(17) -0.0118(17) 0.0002(15)
C15D 0.036(2) 0.021(2) 0.031(2) -0.0033(17) -0.0134(18) -0.0074(15)
C16D 0.028(2) 0.0171(18) 0.031(2) -0.0005(15) -0.0052(16) 0.0022(15)
C17D 0.036(2) 0.0158(17) 0.0218(18) -0.0008(16) -0.0080(16) -0.0019(14)
C18D 0.032(2) 0.0161(18) 0.0236(18) -0.0018(15) -0.0066(16) 0.0027(14)
C19D 0.038(2) 0.020(2) 0.040(2) -0.0051(17) 0.0002(19) -0.0043(17)
O1D 0.0450(18) 0.0179(14) 0.0352(16) -0.0072(12) -0.0035(14) 0.0096(11)
O2D 0.051(2) 0.0305(17) 0.0478(19) -0.0172(15) 0.0071(16) -0.0087(14)
C20D 0.045(3) 0.020(2) 0.052(3) -0.0036(18) 0.005(2) 0.0171(19)
C21D 0.078(4) 0.043(3) 0.046(3) -0.009(3) -0.008(3) 0.026(2)
C1E 0.028(2) 0.0142(17) 0.0127(16) -0.0031(14) 0.0006(14) -0.0016(13)
C2E 0.032(2) 0.0167(17) 0.0130(16) -0.0015(15) -0.0026(15) 0.0028(13)
C3E 0.033(2) 0.0215(19) 0.0200(18) -0.0048(16) -0.0034(16) -0.0039(14)
C4E 0.029(2) 0.0191(19) 0.028(2) -0.0048(15) 0.0036(16) -0.0060(15)
C5E 0.036(2) 0.0153(18) 0.0227(19) -0.0027(16) 0.0025(17) 0.0007(14)
C6E 0.029(2) 0.0127(17) 0.0147(16) 0.0020(14) -0.0005(14) -0.0023(13)
C7E 0.029(2) 0.0162(17) 0.0163(17) 0.0020(15) -0.0032(15) 0.0019(13)
C8E 0.036(2) 0.025(2) 0.0205(18) 0.0014(17) 0.0007(16) 0.0074(15)
C9E 0.040(3) 0.037(2) 0.0217(19) 0.0100(19) -0.0092(18) 0.0084(17)
C10E 0.033(2) 0.036(2) 0.033(2) 0.0045(19) -0.0097(19) 0.0016(18)
C11E 0.028(2) 0.028(2) 0.0235(19) -0.0018(17) -0.0026(16) -0.0003(15)
C12E 0.029(2) 0.0173(18) 0.0114(16) 0.0023(15) -0.0055(14) 0.0008(13)
N1E 0.0262(17) 0.0101(14) 0.0163(14) -0.0022(12) -0.0026(13) 0.0038(11)
C13E 0.027(2) 0.0134(17) 0.0135(16) -0.0010(14) -0.0019(14) 0.0028(12)
C14E 0.031(2) 0.0095(16) 0.0184(17) -0.0037(14) -0.0035(15) -0.0013(13)
C15E 0.032(2) 0.0159(18) 0.0170(17) -0.0005(15) -0.0030(16) -0.0006(13)
C16E 0.028(2) 0.0117(17) 0.0182(17) 0.0004(14) 0.0010(15) 0.0034(13)
C17E 0.0256(19) 0.0134(17) 0.0191(17) -0.0015(14) -0.0038(15) 0.0024(13)
C18E 0.0235(19) 0.0177(17) 0.0155(16) -0.0021(14) -0.0044(15) 0.0015(13)
C19E 0.027(2) 0.0125(17) 0.0173(17) 0.0020(14) 0.0012(15) -0.0005(13)
O1E 0.0315(15) 0.0220(14) 0.0167(12) -0.0038(11) -0.0032(11) 0.0062(10)
O2E 0.0366(16) 0.0262(14) 0.0146(12) -0.0043(12) -0.0016(12) 0.0008(10)
C20E 0.031(2) 0.025(2) 0.0191(18) -0.0016(17) -0.0030(16) 0.0116(15)
C21E 0.036(2) 0.026(2) 0.023(2) -0.0066(17) -0.0054(17) 0.0123(16)
C1F 0.025(2) 0.0106(16) 0.0182(17) -0.0044(14) -0.0095(15) 0.0018(13)
C2F 0.026(2) 0.0200(19) 0.0204(18) -0.0014(15) -0.0074(15) 0.0024(14)
C3F 0.0228(19) 0.026(2) 0.0216(19) -0.0007(15) -0.0078(15) 0.0101(15)
C4F 0.028(2) 0.026(2) 0.0186(18) -0.0101(16) -0.0146(16) 0.0085(15)
C5F 0.034(2) 0.0177(18) 0.0158(17) -0.0081(16) -0.0142(15) 0.0000(14)
C6F 0.026(2) 0.0158(17) 0.0157(17) -0.0055(15) -0.0078(15) -0.0009(13)
C7F 0.028(2) 0.0216(19) 0.0128(16) -0.0079(15) -0.0071(15) 0.0007(13)
C8F 0.039(2) 0.027(2) 0.0187(18) -0.0066(17) -0.0004(17) -0.0058(15)
C9F 0.050(3) 0.029(2) 0.024(2) -0.0080(19) 0.0093(19) -0.0090(16)
C10F 0.030(2) 0.035(2) 0.033(2) -0.0089(18) 0.0084(18) -0.0053(18)
C11F 0.031(2) 0.026(2) 0.026(2) -0.0088(17) 0.0000(17) -0.0059(16)
C12F 0.030(2) 0.0193(18) 0.0144(17) -0.0047(15) -0.0045(15) -0.0022(13)
N1F 0.0200(16) 0.0221(16) 0.0174(15) -0.0050(12) -0.0060(13) -0.0058(12)
C13F 0.0228(19) 0.0148(17) 0.0225(18) -0.0004(14) -0.0111(15) -0.0024(14)
C14F 0.026(2) 0.0172(18) 0.0203(17) -0.0038(15) -0.0112(16) 0.0023(14)
C15F 0.032(2) 0.0169(18) 0.0140(16) -0.0003(15) -0.0089(15) 0.0030(13)
C16F 0.0183(18) 0.0183(18) 0.0170(17) -0.0005(14) -0.0087(14) -0.0005(13)
C17F 0.0245(19) 0.0142(17) 0.0201(17) -0.0022(14) -0.0064(15) -0.0010(14)
C18F 0.030(2) 0.0183(18) 0.0155(16) -0.0015(15) -0.0037(15) -0.0002(14)
C19F 0.0225(19) 0.0179(18) 0.0171(17) 0.0002(14) -0.0096(15) -0.0007(14)
O1F 0.0319(15) 0.0186(13) 0.0173(12) -0.0065(11) -0.0056(11) -0.0067(10)
O2F 0.0398(17) 0.0339(16) 0.0135(12) -0.0081(13) -0.0066(12) -0.0019(11)
C20F 0.034(2) 0.022(2) 0.0203(18) -0.0063(17) -0.0099(17) -0.0089(15)
C21F 0.034(2) 0.021(2) 0.028(2) -0.0073(17) -0.0081(18) -0.0045(15)
C1G 0.039(2) 0.0106(17) 0.0215(18) -0.0048(15) -0.0127(17) 0.0052(13)
C2G 0.036(2) 0.027(2) 0.0222(19) -0.0090(17) -0.0092(17) 0.0077(15)
C3G 0.040(3) 0.055(3) 0.031(2) -0.018(2) -0.011(2) 0.014(2)
C4G 0.041(3) 0.051(3) 0.035(2) -0.026(2) -0.016(2) 0.019(2)
C5G 0.055(3) 0.029(2) 0.031(2) -0.021(2) -0.026(2) 0.0131(17)
C6G 0.046(3) 0.0123(17) 0.0241(19) -0.0097(16) -0.0197(18) 0.0087(14)
C7G 0.050(3) 0.0120(17) 0.0192(18) -0.0001(16) -0.0197(18) 0.0041(14)
C8G 0.077(4) 0.0105(18) 0.024(2) 0.0016(19) -0.025(2) -0.0001(15)
C9G 0.080(4) 0.023(2) 0.022(2) 0.018(2) -0.014(2) -0.0069(16)
C10G 0.057(3) 0.026(2) 0.025(2) 0.013(2) -0.015(2) -0.0041(16)
C11G 0.044(3) 0.025(2) 0.0183(18) 0.0077(18) -0.0128(17) -0.0026(15)
C12G 0.042(2) 0.0129(17) 0.0178(17) 0.0041(16) -0.0135(16) -0.0002(13)
N1G 0.0301(18) 0.0194(15) 0.0185(15) -0.0017(13) -0.0108(13) -0.0022(12)
C13G 0.0245(19) 0.0127(16) 0.0204(17) 0.0018(14) -0.0132(15) -0.0044(13)
C14G 0.0241(19) 0.0167(17) 0.0194(17) -0.0011(15) -0.0033(15) 0.0020(14)
C15G 0.027(2) 0.0181(18) 0.0142(16) 0.0004(15) -0.0093(15) -0.0024(13)
C16G 0.0192(18) 0.0158(17) 0.0227(18) 0.0023(14) -0.0038(14) 0.0016(14)
C17G 0.0235(19) 0.0169(18) 0.0226(18) 0.0008(14) -0.0047(15) 0.0001(14)
C18G 0.0221(19) 0.0170(17) 0.0200(17) 0.0022(14) -0.0056(14) 0.0025(13)
C19G 0.0216(19) 0.0142(17) 0.0242(19) 0.0012(14) -0.0071(15) 0.0004(14)
O1G 0.0320(15) 0.0219(14) 0.0187(13) -0.0042(11) -0.0052(11) -0.0036(10)
O2G 0.0298(15) 0.0233(14) 0.0283(14) -0.0114(12) -0.0063(12) -0.0004(11)
C20G 0.033(2) 0.024(2) 0.027(2) -0.0044(17) 0.0002(17) -0.0102(16)
C21G 0.081(4) 0.041(3) 0.022(2) -0.018(3) 0.004(2) -0.0149(19)
C1H 0.044(2) 0.0148(17) 0.0147(17) -0.0041(16) -0.0087(16) -0.0027(13)
C2H 0.047(3) 0.023(2) 0.0169(17) -0.0053(18) -0.0044(17) 0.0010(15)
C3H 0.045(3) 0.028(2) 0.027(2) -0.0078(19) -0.0095(19) 0.0045(17)
C4H 0.051(3) 0.024(2) 0.0229(19) -0.0110(18) -0.0191(19) 0.0063(16)
C5H 0.048(3) 0.0174(18) 0.0199(18) -0.0004(17) -0.0177(18) -0.0028(14)
C6H 0.043(2) 0.0161(18) 0.0147(17) -0.0009(16) -0.0115(16) 0.0013(13)
C7H 0.042(2) 0.0207(19) 0.0132(16) 0.0038(16) -0.0133(16) 0.0009(14)
C8H 0.048(3) 0.036(2) 0.0192(19) 0.007(2) -0.0095(19) -0.0015(16)
C9H 0.051(3) 0.052(3) 0.029(2) 0.017(2) -0.004(2) 0.003(2)
C10H 0.043(3) 0.051(3) 0.032(2) 0.005(2) -0.003(2) 0.008(2)
C11H 0.039(3) 0.035(2) 0.028(2) 0.0007(19) -0.0070(18) 0.0052(17)
C12H 0.039(2) 0.0209(19) 0.0189(18) -0.0006(17) -0.0128(17) 0.0035(14)
N1H 0.0351(19) 0.0221(16) 0.0146(14) -0.0045(14) -0.0053(13) -0.0012(12)
C13H 0.036(2) 0.0136(17) 0.0206(17) 0.0029(15) -0.0113(16) -0.0022(13)
C14H 0.037(2) 0.0185(18) 0.0220(18) -0.0023(16) -0.0098(17) 0.0013(14)
C15H 0.036(2) 0.0223(19) 0.0138(16) 0.0008(16) -0.0112(15) 0.0016(14)
C16H 0.032(2) 0.0190(18) 0.0215(18) -0.0006(15) -0.0128(16) 0.0007(14)
C17H 0.034(2) 0.0189(18) 0.0244(19) -0.0028(16) -0.0114(16) 0.0029(14)
C18H 0.040(2) 0.0178(19) 0.0234(19) -0.0005(16) -0.0105(17) 0.0023(14)
C19H 0.038(2) 0.0178(18) 0.0214(19) -0.0014(16) -0.0129(17) -0.0002(14)
O1H 0.0360(16) 0.0244(14) 0.0261(14) -0.0070(12) -0.0092(12) -0.0063(11)
O2H 0.0480(19) 0.0324(16) 0.0179(13) -0.0049(14) -0.0102(13) -0.0024(11)
C20H 0.043(3) 0.028(2) 0.0201(19) -0.0103(18) -0.0075(17) -0.0094(16)
C21H 0.036(2) 0.028(2) 0.034(2) -0.0066(18) -0.0075(18) -0.0077(17)
C1I 0.035(2) 0.0126(17) 0.0093(19) 0.0050(16) -0.0042(17) -0.0050(18)
C2I 0.028(2) 0.022(2) 0.023(2) -0.0018(18) -0.0082(19) -0.003(2)
C3I 0.030(2) 0.021(2) 0.024(2) 0.0028(18) -0.003(2) 0.000(2)
C4I 0.041(3) 0.020(2) 0.022(3) -0.003(2) -0.004(2) -0.005(2)
C5I 0.038(3) 0.020(2) 0.015(2) -0.006(2) -0.011(2) -0.001(2)
C6I 0.029(2) 0.0158(18) 0.017(3) 0.0002(16) -0.0085(17) 0.005(2)
C7I 0.032(2) 0.021(3) 0.026(2) 0.0033(17) -0.0039(18) 0.015(2)
C8I 0.034(2) 0.039(3) 0.027(3) 0.002(2) -0.001(2) 0.017(2)
C9I 0.033(2) 0.034(3) 0.034(3) 0.004(2) 0.003(2) 0.021(2)
C10I 0.039(3) 0.028(3) 0.039(3) 0.008(2) 0.013(2) 0.019(2)
C11I 0.042(3) 0.017(2) 0.036(2) -0.0015(19) 0.012(2) 0.0039(18)
C12I 0.046(2) 0.018(2) 0.021(2) 0.0103(18) 0.0093(18) 0.0086(17)
N1I 0.042(2) 0.0148(17) 0.0153(16) -0.0002(15) 0.0011(16) -0.0043(14)
C13I 0.045(2) 0.019(2) 0.024(2) 0.0036(19) -0.0036(19) -0.0083(17)
C14I 0.039(2) 0.028(2) 0.023(2) -0.0084(19) 0.0027(18) -0.0047(17)
C15I 0.044(3) 0.028(2) 0.025(2) -0.0090(19) 0.0043(19) -0.0042(17)
C16I 0.042(2) 0.0164(19) 0.028(2) -0.0010(18) 0.0022(19) -0.0041(16)
C17I 0.047(3) 0.022(2) 0.023(2) -0.0017(19) 0.0063(19) -0.0067(17)
C18I 0.045(2) 0.0143(19) 0.027(2) -0.0040(17) 0.0069(19) -0.0105(16)
C19I 0.051(3) 0.020(2) 0.022(2) 0.0013(19) 0.0011(19) 0.0007(16)
O1I 0.064(2) 0.0216(18) 0.0222(17) -0.0090(16) -0.0006(16) -0.0053(13)
O2I 0.053(2) 0.0254(18) 0.0298(17) -0.0105(16) -0.0031(16) 0.0014(13)
C20I 0.073(3) 0.016(2) 0.027(2) -0.008(2) 0.000(2) -0.013(2)
C21I 0.065(4) 0.023(2) 0.031(3) 0.000(2) -0.003(2) -0.0082(19)
C1N 0.035(4) 0.016(4) 0.016(4) 0.001(4) -0.004(4) -0.001(4)
C2N 0.032(5) 0.018(5) 0.016(5) 0.001(4) -0.012(5) -0.005(5)
C3N 0.032(5) 0.021(5) 0.019(5) -0.001(5) -0.010(5) -0.006(5)
C4N 0.036(5) 0.021(5) 0.016(5) -0.003(5) -0.007(5) -0.003(5)
C5N 0.037(5) 0.019(5) 0.018(5) -0.004(5) -0.012(5) -0.002(5)
C6N 0.034(4) 0.017(4) 0.017(4) 0.000(4) -0.007(4) 0.003(4)
C7N 0.034(4) 0.023(4) 0.024(4) 0.004(4) 0.000(4) 0.012(4)
C8N 0.032(5) 0.031(5) 0.029(5) 0.005(5) 0.001(5) 0.016(5)
C9N 0.031(5) 0.033(6) 0.026(6) 0.007(5) 0.003(5) 0.018(5)
C10N 0.030(5) 0.025(6) 0.025(5) 0.009(5) 0.008(5) 0.015(5)
C11N 0.038(5) 0.022(4) 0.030(4) 0.005(4) 0.006(4) 0.017(4)
C12N 0.043(4) 0.021(4) 0.026(4) 0.005(4) 0.006(4) 0.011(4)
N1N 0.047(4) 0.020(4) 0.021(4) 0.001(4) 0.003(4) -0.002(4)
C13N 0.049(4) 0.024(4) 0.028(4) 0.000(4) 0.003(4) -0.008(4)
C14N 0.039(4) 0.022(4) 0.022(4) -0.003(4) -0.002(4) -0.006(4)
C15N 0.042(4) 0.020(4) 0.023(4) -0.006(4) -0.001(4) -0.006(4)
C16N 0.041(5) 0.020(4) 0.022(4) -0.006(4) -0.004(4) -0.006(4)
C17N 0.041(5) 0.019(5) 0.024(5) -0.004(5) -0.001(5) -0.002(5)
C18N 0.046(6) 0.019(6) 0.029(6) -0.001(6) 0.001(6) -0.007(6)
C19N 0.054(6) 0.025(6) 0.021(6) -0.012(6) -0.008(6) -0.010(5)
O1N 0.060(5) 0.025(5) 0.024(5) -0.011(5) -0.001(5) -0.008(4)
O2N 0.083(15) 0.051(12) 0.018(9) -0.002(12) -0.020(10) -0.013(9)
C20N 0.069(6) 0.022(6) 0.030(6) -0.007(6) -0.001(5) -0.011(6)
C21N 0.073(11) 0.027(10) 0.034(10) 0.007(10) -0.005(10) -0.020(9)
C1J 0.025(2) 0.0160(18) 0.028(2) -0.0001(14) -0.0064(16) 0.0118(14)
C2J 0.037(2) 0.030(2) 0.031(2) -0.0031(18) -0.0043(18) 0.0078(17)
C3J 0.029(2) 0.044(3) 0.042(3) -0.004(2) -0.006(2) 0.009(2)
C4J 0.025(2) 0.040(3) 0.048(3) -0.0099(19) -0.011(2) 0.019(2)
C5J 0.037(2) 0.028(2) 0.037(2) -0.0120(18) -0.017(2) 0.0097(18)
C6J 0.030(2) 0.024(2) 0.029(2) -0.0048(16) -0.0122(17) 0.0144(16)
C7J 0.038(2) 0.0159(18) 0.0169(17) -0.0032(16) -0.0150(16) 0.0059(14)
C8J 0.053(3) 0.0168(19) 0.0223(19) -0.0071(18) -0.0131(19) 0.0006(15)
C9J 0.060(3) 0.021(2) 0.0179(18) 0.002(2) -0.008(2) -0.0082(15)
C10J 0.041(2) 0.026(2) 0.0203(18) -0.0008(17) -0.0006(17) -0.0050(15)
C11J 0.029(2) 0.0201(18) 0.0165(17) -0.0025(15) -0.0086(15) 0.0018(14)
C12J 0.031(2) 0.0147(17) 0.0138(16) 0.0020(15) -0.0084(15) 0.0021(13)
N1J 0.0204(16) 0.0203(16) 0.0213(15) -0.0008(12) -0.0042(13) 0.0013(12)
C13J 0.022(2) 0.0140(17) 0.0141(17) 0.0064(15) -0.0024(15) -0.0033(13)
C14J 0.024(2) 0.016(2) 0.0174(17) -0.0033(16) 0.0005(15) 0.0031(15)
C15J 0.0273(19) 0.0128(18) 0.0124(16) -0.0021(16) -0.0034(14) 0.0039(14)
C16J 0.0207(18) 0.0146(17) 0.0141(17) -0.0014(14) -0.0018(14) 0.0013(13)
C17J 0.025(2) 0.0152(17) 0.0101(17) -0.0004(14) 0.0001(15) 0.0011(14)
C18J 0.0267(19) 0.0127(16) 0.0100(17) 0.0030(14) -0.0038(19) 0.0014(16)
C19J 0.032(2) 0.0230(19) 0.0125(17) -0.0047(16) -0.0055(15) 0.0040(14)
O1J 0.054(2) 0.0398(19) 0.0181(14) -0.0120(16) 0.0018(15) -0.0107(13)
O2J 0.0345(18) 0.0223(15) 0.0213(15) -0.0096(13) -0.0044(13) -0.0037(12)
C20J 0.054(3) 0.037(3) 0.027(2) -0.005(2) 0.004(2) -0.0099(19)
C21J 0.047(3) 0.048(3) 0.050(3) 0.005(3) -0.001(3) -0.014(3)
C13O 0.023(5) 0.017(5) 0.018(5) 0.003(5) 0.000(5) 0.001(5)
C14O 0.026(5) 0.016(5) 0.013(5) 0.002(5) -0.001(5) -0.001(5)
C15O 0.029(5) 0.018(5) 0.017(5) 0.000(5) 0.000(5) 0.003(5)
C16O 0.029(4) 0.017(4) 0.014(4) -0.002(4) -0.001(4) 0.003(4)
C17O 0.027(4) 0.015(4) 0.013(4) 0.001(4) 0.000(4) 0.002(4)
C18O 0.027(5) 0.016(5) 0.012(5) 0.005(5) -0.003(5) 0.001(5)
C19O 0.037(4) 0.025(4) 0.018(4) -0.004(4) -0.001(4) -0.001(4)
O1O 0.046(5) 0.033(5) 0.021(5) -0.005(5) -0.002(5) -0.006(5)
O2O 0.062(13) 0.044(12) 0.028(11) -0.008(12) -0.011(11) -0.002(11)
C20O 0.044(6) 0.034(6) 0.016(6) -0.007(6) -0.006(6) -0.012(6)
C21O 0.039(10) 0.032(10) 0.011(9) -0.009(9) -0.005(9) -0.003(9)

loop_
_atom_type_symbol
_atom_type_description
_atom_type_scat_dispersion_real
_atom_type_scat_dispersion_imag
_atom_type_scat_source
C C 0.0181 0.0091 'International Tables Vol C Tables 4.2.6.8 and 6.1.1.4'
H H 0.0000 0.0000 'International Tables Vol C Tables 4.2.6.8 and 6.1.1.4'
N N 0.0311 0.0180 'International Tables Vol C Tables 4.2.6.8 and 6.1.1.4'
O O 0.0492 0.0322 'International Tables Vol C Tables 4.2.6.8 and 6.1.1.4'

loop_
_geom_angle_atom_site_label_1
_geom_angle_atom_site_label_2
_geom_angle_atom_site_label_3
_geom_angle
C2A C1A C6A 122.1(4)
C2A C1A N1A 129.0(4)
C6A C1A N1A 108.9(4)
C1A C2A C3A 117.4(4)
C1A C2A H2A 121.3
C3A C2A H2A 121.3
C4A C3A C2A 120.9(4)
C4A C3A H3A 119.5
C2A C3A H3A 119.5
C5A C4A C3A 121.1(4)
C5A C4A H4A 119.5
C3A C4A H4A 119.5
C4A C5A C6A 119.2(4)
C4A C5A H5A 120.4
C6A C5A H5A 120.4
C5A C6A C1A 119.2(4)
C5A C6A C7A 133.7(4)
C1A C6A C7A 107.0(4)
C8A C7A C12A 119.7(4)
C8A C7A C6A 133.0(4)
C12A C7A C6A 107.1(3)
C9A C8A C7A 119.6(4)
C9A C8A H8A 120.2
C7A C8A H8A 120.2
C8A C9A C10A 120.1(4)
C8A C9A H9A 120.0
C10A C9A H9A 120.0
C11A C10A C9A 121.4(4)
C11A C10A H10A 119.3
C9A C10A H10A 119.3
C10A C11A C12A 117.8(4)
C10A C11A H11A 121.1
C12A C11A H11A 121.1
C11A C12A N1A 129.5(4)
C11A C12A C7A 121.4(4)
N1A C12A C7A 109.1(3)
C12A N1A C1A 107.9(3)
C12A N1A C13A 126.1(3)
C1A N1A C13A 125.9(3)
C18A C13A C14A 119.9(3)
C18A C13A N1A 119.4(3)
C14A C13A N1A 120.8(3)
C15A C14A C13A 119.8(3)
C15A C14A H14A 120.1
C13A C14A H14A 120.1
C14A C15A C16A 120.5(3)
C14A C15A H15A 119.8
C16A C15A H15A 119.8
C17A C16A C15A 119.3(3)
C17A C16A C19A 117.8(3)
C15A C16A C19A 122.9(3)
C18A C17A C16A 120.6(3)
C18A C17A H17A 119.7
C16A C17A H17A 119.7
C17A C18A C13A 119.9(3)
C17A C18A H18A 120.0
C13A C18A H18A 120.0
O2A C19A O1A 124.0(4)
O2A C19A C16A 123.2(3)
O1A C19A C16A 112.9(3)
C19A O1A C20A 115.1(3)
C19A O1A C20K 114(3)
O1A C20A C21A 106.3(4)
O1A C20A H20A 110.5
C21A C20A H20A 110.5
O1A C20A H20B 110.5
C21A C20A H20B 110.5
H20A C20A H20B 108.7
C20A C21A H21A 109.5
C20A C21A H21B 109.5
H21A C21A H21B 109.5
C20A C21A H21C 109.5
H21A C21A H21C 109.5
H21B C21A H21C 109.5
O1A C20K C21K 96(5)
O1A C20K H20V 112.6
C21K C20K H20V 112.6
O1A C20K H20W 112.6
C21K C20K H20W 112.6
H20V C20K H20W 110.1
C20K C21K H214 109.5
C20K C21K H215 109.5
H214 C21K H215 109.5
C20K C21K H216 109.5
H214 C21K H216 109.5
H215 C21K H216 109.5
N1B C1B C2B 130.1(4)
N1B C1B C6B 108.8(3)
C2B C1B C6B 121.1(4)
C3B C2B C1B 117.6(4)
C3B C2B H2B 121.2
C1B C2B H2B 121.2
C2B C3B C4B 121.7(4)
C2B C3B H3B 119.2
C4B C3B H3B 119.2
C5B C4B C3B 120.1(4)
C5B C4B H4B 120.0
C3B C4B H4B 120.0
C6B C5B C4B 119.0(4)
C6B C5B H5B 120.5
C4B C5B H5B 120.5
C5B C6B C1B 120.5(4)
C5B C6B C7B 132.5(4)
C1B C6B C7B 106.9(3)
C8B C7B C12B 120.0(3)
C8B C7B C6B 133.2(3)
C12B C7B C6B 106.8(3)
C9B C8B C7B 118.1(4)
C9B C8B H8B 121.0
C7B C8B H8B 121.0
C10B C9B C8B 121.2(4)
C10B C9B H9B 119.4
C8B C9B H9B 119.4
C11B C10B C9B 122.3(4)
C11B C10B H10B 118.8
C9B C10B H10B 118.8
C10B C11B C12B 116.5(3)
C10B C11B H11B 121.8
C12B C11B H11B 121.8
N1B C12B C7B 108.9(3)
N1B C12B C11B 129.2(3)
C7B C12B C11B 121.9(4)
C1B N1B C12B 108.6(3)
C1B N1B C13B 126.1(3)
C12B N1B C13B 124.2(3)
C1B N1B C13L 104.1(18)
C12B N1B C13L 146.6(19)
C18B C13B C14B 120.5(3)
C18B C13B N1B 119.4(3)
C14B C13B N1B 120.1(3)
C15B C14B C13B 119.9(3)
C15B C14B H14B 120.1
C13B C14B H14B 120.1
C14B C15B C16B 119.5(4)
C14B C15B H15B 120.2
C16B C15B H15B 120.2
C17B C16B C15B 120.2(4)
C17B C16B C19B 117.7(3)
C15B C16B C19B 122.2(4)
C16B C17B C18B 120.1(4)
C16B C17B H17B 119.9
C18B C17B H17B 119.9
C17B C18B C13B 119.8(4)
C17B C18B H18B 120.1
C13B C18B H18B 120.1
O2B C19B O1B 123.5(4)
O2B C19B C16B 123.7(4)
O1B C19B C16B 112.8(3)
C19B O1B C20B 114.5(3)
O1B C20B C21B 107.0(3)
O1B C20B H20C 110.3
C21B C20B H20C 110.3
O1B C20B H20D 110.3
C21B C20B H20D 110.3
H20C C20B H20D 108.6
C20B C21B H21D 109.5
C20B C21B H21E 109.5
H21D C21B H21E 109.5
C20B C21B H21F 109.5
H21D C21B H21F 109.5
H21E C21B H21F 109.5
C18L C13L C14L 117.6(18)
C18L C13L N1B 113(2)
C14L C13L N1B 129(2)
C15L C14L C13L 119(2)
C15L C14L H14L 120.6
C13L C14L H14L 120.6
C14L C15L C16L 123(2)
C14L C15L H15L 118.6
C16L C15L H15L 118.6
C17L C16L C15L 117.7(18)
C17L C16L C19L 120.4(19)
C15L C16L C19L 122.0(19)
C16L C17L C18L 120(2)
C16L C17L H17L 120.1
C18L C17L H17L 120.1
C13L C18L C17L 123(2)
C13L C18L H18L 118.7
C17L C18L H18L 118.7
O2L C19L O1L 125(2)
O2L C19L C16L 122(2)
O1L C19L C16L 112(2)
C19L O1L C20L 118(3)
O1L C20L C21L 106(3)
O1L C20L H20X 110.5
C21L C20L H20X 110.5
O1L C20L H20Y 110.4
C21L C20L H20Y 110.4
H20X C20L H20Y 108.6
C20L C21L H217 109.5
C20L C21L H218 109.5
H217 C21L H218 109.5
C20L C21L H219 109.5
H217 C21L H219 109.5
H218 C21L H219 109.5
C2C C1C C6C 121.7(5)
C2C C1C N1C 129.9(5)
C6C C1C N1C 108.4(4)
C1C C2C C3C 118.1(5)
C1C C2C H2C 121.0
C3C C2C H2C 121.0
C2C C3C C4C 120.7(5)
C2C C3C H3C 119.7
C4C C3C H3C 119.7
C5C C4C C3C 121.1(5)
C5C C4C H4C 119.5
C3C C4C H4C 119.5
C4C C5C C6C 118.2(4)
C4C C5C H5C 120.9
C6C C5C H5C 120.9
C1C C6C C5C 120.2(5)
C1C C6C C7C 107.6(4)
C5C C6C C7C 132.2(5)
C8C C7C C12C 119.9(5)
C8C C7C C6C 133.0(5)
C12C C7C C6C 107.1(4)
C9C C8C C7C 119.3(5)
C9C C8C H8C 120.4
C7C C8C H8C 120.4
C8C C9C C10C 120.5(5)
C8C C9C H9C 119.8
C10C C9C H9C 119.8
C11C C10C C9C 121.9(5)
C11C C10C H10C 119.0
C9C C10C H10C 119.0
C10C C11C C12C 117.8(5)
C10C C11C H11C 121.1
C12C C11C H11C 121.1
N1C C12C C7C 108.4(5)
N1C C12C C11C 131.0(5)
C7C C12C C11C 120.6(5)
C12C N1C C13C 125.7(5)
C12C N1C C1C 108.5(4)
C13C N1C C1C 125.6(4)
C18C C13C C14C 120.2(4)
C18C C13C N1C 119.3(4)
C14C C13C N1C 120.5(5)
C15C C14C C13C 119.4(5)
C15C C14C H14C 120.3
C13C C14C H14C 120.3
C14C C15C C16C 120.7(4)
C14C C15C H15C 119.7
C16C C15C H15C 119.7
C15C C16C C17C 119.7(4)
C15C C16C C19C 118.7(4)
C17C C16C C19C 121.6(4)
C16C C17C C18C 119.6(5)
C16C C17C H17C 120.2
C18C C17C H17C 120.2
C13C C18C C17C 120.3(5)
C13C C18C H18C 119.8
C17C C18C H18C 119.8
O2C C19C O1C 124.0(4)
O2C C19C C16C 123.0(5)
O1C C19C C16C 113.0(4)
C19C O1C C20C 117.5(4)
O1C C20C C21C 111.4(4)
O1C C20C H20E 109.3
C21C C20C H20E 109.3
O1C C20C H20F 109.3
C21C C20C H20F 109.3
H20E C20C H20F 108.0
C20C C21C H21G 109.5
C20C C21C H21H 109.5
H21G C21C H21H 109.5
C20C C21C H21I 109.5
H21G C21C H21I 109.5
H21H C21C H21I 109.5
C6M C1M C2M 121.8(16)
C6M C1M N1M 109.1(13)
C2M C1M N1M 129.0(17)
C3M C2M C1M 116.5(18)
C3M C2M H2M 121.8
C1M C2M H2M 121.8
C2M C3M C4M 123.6(19)
C2M C3M H3M 118.2
C4M C3M H3M 118.2
C5M C4M C3M 119(2)
C5M C4M H4M 120.7
C3M C4M H4M 120.7
C4M C5M C6M 118.3(19)
C4M C5M H5M 120.8
C6M C5M H5M 120.8
C1M C6M C5M 121.0(16)
C1M C6M C7M 107.6(14)
C5M C6M C7M 131.5(18)
C8M C7M C12M 122.1(17)
C8M C7M C6M 131.4(18)
C12M C7M C6M 106.4(15)
C9M C8M C7M 119(2)
C9M C8M H8M 120.5
C7M C8M H8M 120.5
C8M C9M C10M 119(2)
C8M C9M H9M 120.4
C10M C9M H9M 120.4
C11M C10M C9M 124(2)
C11M C10M H10M 118.2
C9M C10M H10M 118.2
C10M C11M C12M 117(2)
C10M C11M H11M 121.4
C12M C11M H11M 121.4
N1M C12M C7M 108.4(16)
N1M C12M C11M 133(2)
C7M C12M C11M 118.3(16)
C12M N1M C13M 127.1(17)
C12M N1M C1M 107.6(14)
C13M N1M C1M 124.7(17)
C18M C13M C14M 119.5(16)
C18M C13M N1M 118.1(16)
C14M C13M N1M 122.4(17)
C13M C14M C15M 119.1(17)
C13M C14M H14M 120.4
C15M C14M H14M 120.4
C14M C15M C16M 120.6(16)
C14M C15M H15M 119.7
C16M C15M H15M 119.7
C17M C16M C15M 120.6(15)
C17M C16M C19M 119.4(15)
C15M C16M C19M 119.9(14)
C16M C17M C18M 117.6(18)
C16M C17M H17M 121.2
C18M C17M H17M 121.2
C13M C18M C17M 122.1(18)
C13M C18M H18M 118.9
C17M C18M H18M 118.9
O2M C19M O1M 126.4(16)
O2M C19M C16M 121.3(16)
O1M C19M C16M 111.1(15)
C19M O1M C20M 117.9(16)
O1M C20M C21M 109.9(19)
O1M C20M H20Z 109.7
C21M C20M H20Z 109.7
O1M C20M H201 109.7
C21M C20M H201 109.7
H20Z C20M H201 108.2
C20M C21M H220 109.5
C20M C21M H221 109.5
H220 C21M H221 109.5
C20M C21M H222 109.5
H220 C21M H222 109.5
H221 C21M H222 109.5
C2D C1D N1D 128.8(4)
C2D C1D C6D 121.4(4)
N1D C1D C6D 109.8(4)
C1D C2D C3D 117.7(4)
C1D C2D H2D 121.1
C3D C2D H2D 121.1
C4D C3D C2D 121.2(4)
C4D C3D H3D 119.4
C2D C3D H3D 119.4
C5D C4D C3D 120.7(4)
C5D C4D H4D 119.7
C3D C4D H4D 119.7
C6D C5D C4D 118.8(5)
C6D C5D H5D 120.6
C4D C5D H5D 120.6
C5D C6D C1D 120.1(4)
C5D C6D C7D 133.6(5)
C1D C6D C7D 106.2(4)
C12D C7D C8D 118.6(4)
C12D C7D C6D 107.5(4)
C8D C7D C6D 133.8(4)
C9D C8D C7D 119.4(5)
C9D C8D H8D 120.3
C7D C8D H8D 120.3
C10D C9D C8D 120.6(5)
C10D C9D H9D 119.7
C8D C9D H9D 119.7
C9D C10D C11D 122.2(5)
C9D C10D H10D 118.9
C11D C10D H10D 118.9
C12D C11D C10D 116.3(4)
C12D C11D H11D 121.8
C10D C11D H11D 121.8
C11D C12D C7D 122.8(4)
C11D C12D N1D 128.5(4)
C7D C12D N1D 108.8(3)
C1D N1D C12D 107.8(3)
C1D N1D C13D 126.2(3)
C12D N1D C13D 125.6(3)
C18D C13D C14D 119.4(4)
C18D C13D N1D 121.1(3)
C14D C13D N1D 119.4(3)
C15D C14D C13D 119.7(4)
C15D C14D H14D 120.2
C13D C14D H14D 120.2
C14D C15D C16D 120.7(4)
C14D C15D H15D 119.7
C16D C15D H15D 119.7
C17D C16D C15D 119.5(4)
C17D C16D C19D 122.4(4)
C15D C16D C19D 118.0(4)
C18D C17D C16D 120.1(4)
C18D C17D H17D 119.9
C16D C17D H17D 119.9
C17D C18D C13D 120.6(4)
C17D C18D H18D 119.7
C13D C18D H18D 119.7
O2D C19D O1D 124.3(4)
O2D C19D C16D 123.6(4)
O1D C19D C16D 112.0(3)
C19D O1D C20D 116.3(3)
O1D C20D C21D 107.0(4)
O1D C20D H20G 110.3
C21D C20D H20G 110.3
O1D C20D H20H 110.3
C21D C20D H20H 110.3
H20G C20D H20H 108.6
C20D C21D H21J 109.5
C20D C21D H21K 109.5
H21J C21D H21K 109.5
C20D C21D H21L 109.5
H21J C21D H21L 109.5
H21K C21D H21L 109.5
C2E C1E N1E 129.8(3)
C2E C1E C6E 121.4(4)
N1E C1E C6E 108.7(3)
C3E C2E C1E 117.6(3)
C3E C2E H2E 121.2
C1E C2E H2E 121.2
C2E C3E C4E 121.5(4)
C2E C3E H3E 119.3
C4E C3E H3E 119.3
C5E C4E C3E 120.6(4)
C5E C4E H4E 119.7
C3E C4E H4E 119.7
C4E C5E C6E 118.6(3)
C4E C5E H5E 120.7
C6E C5E H5E 120.7
C5E C6E C1E 120.2(4)
C5E C6E C7E 132.8(3)
C1E C6E C7E 107.0(3)
C8E C7E C12E 120.8(4)
C8E C7E C6E 132.4(4)
C12E C7E C6E 106.7(3)
C9E C8E C7E 118.6(4)
C9E C8E H8E 120.7
C7E C8E H8E 120.7
C8E C9E C10E 120.7(4)
C8E C9E H9E 119.7
C10E C9E H9E 119.7
C11E C10E C9E 121.6(4)
C11E C10E H10E 119.2
C9E C10E H10E 119.2
C10E C11E C12E 117.6(4)
C10E C11E H11E 121.2
C12E C11E H11E 121.2
N1E C12E C11E 130.4(4)
N1E C12E C7E 108.9(3)
C11E C12E C7E 120.6(3)
C12E N1E C1E 108.6(3)
C12E N1E C13E 125.6(3)
C1E N1E C13E 124.9(3)
C18E C13E C14E 120.2(3)
C18E C13E N1E 120.5(3)
C14E C13E N1E 119.3(3)
C15E C14E C13E 120.1(3)
C15E C14E H14E 120.0
C13E C14E H14E 120.0
C14E C15E C16E 120.0(3)
C14E C15E H15E 120.0
C16E C15E H15E 120.0
C15E C16E C17E 120.1(3)
C15E C16E C19E 117.1(3)
C17E C16E C19E 122.7(3)
C18E C17E C16E 119.7(3)
C18E C17E H17E 120.1
C16E C17E H17E 120.1
C17E C18E C13E 119.8(3)
C17E C18E H18E 120.1
C13E C18E H18E 120.1
O2E C19E O1E 122.7(3)
O2E C19E C16E 124.1(3)
O1E C19E C16E 113.1(3)
C19E O1E C20E 114.8(3)
O1E C20E C21E 107.7(3)
O1E C20E H20I 110.2
C21E C20E H20I 110.2
O1E C20E H20J 110.2
C21E C20E H20J 110.2
H20I C20E H20J 108.5
C20E C21E H21M 109.5
C20E C21E H21N 109.5
H21M C21E H21N 109.5
C20E C21E H21O 109.5
H21M C21E H21O 109.5
H21N C21E H21O 109.5
C2F C1F N1F 128.9(3)
C2F C1F C6F 122.6(3)
N1F C1F C6F 108.5(3)
C3F C2F C1F 116.6(4)
C3F C2F H2F 121.7
C1F C2F H2F 121.7
C2F C3F C4F 121.7(4)
C2F C3F H3F 119.1
C4F C3F H3F 119.1
C5F C4F C3F 121.1(4)
C5F C4F H4F 119.4
C3F C4F H4F 119.4
C4F C5F C6F 118.7(3)
C4F C5F H5F 120.6
C6F C5F H5F 120.6
C5F C6F C1F 119.1(4)
C5F C6F C7F 133.4(3)
C1F C6F C7F 107.5(3)
C8F C7F C12F 119.7(4)
C8F C7F C6F 133.2(3)
C12F C7F C6F 107.0(3)
C9F C8F C7F 119.0(4)
C9F C8F H8F 120.5
C7F C8F H8F 120.5
C8F C9F C10F 120.6(4)
C8F C9F H9F 119.7
C10F C9F H9F 119.7
C11F C10F C9F 121.9(4)
C11F C10F H10F 119.0
C9F C10F H10F 119.0
C10F C11F C12F 117.2(4)
C10F C11F H11F 121.4
C12F C11F H11F 121.4
C11F C12F N1F 129.3(3)
C11F C12F C7F 121.6(4)
N1F C12F C7F 109.1(3)
C12F N1F C1F 107.9(3)
C12F N1F C13F 126.3(3)
C1F N1F C13F 124.5(3)
C14F C13F C18F 120.8(3)
C14F C13F N1F 120.0(3)
C18F C13F N1F 119.2(3)
C15F C14F C13F 120.1(3)
C15F C14F H14F 120.0
C13F C14F H14F 120.0
C14F C15F C16F 120.2(3)
C14F C15F H15F 119.9
C16F C15F H15F 119.9
C17F C16F C15F 119.7(3)
C17F C16F C19F 122.5(3)
C15F C16F C19F 117.8(3)
C16F C17F C18F 120.2(3)
C16F C17F H17F 119.9
C18F C17F H17F 119.9
C13F C18F C17F 119.1(3)
C13F C18F H18F 120.5
C17F C18F H18F 120.5
O2F C19F O1F 123.5(3)
O2F C19F C16F 123.6(3)
O1F C19F C16F 112.9(3)
C19F O1F C20F 115.0(3)
O1F C20F C21F 107.3(3)
O1F C20F H20L 110.2
C21F C20F H20L 110.2
O1F C20F H20M 110.2
C21F C20F H20M 110.2
H20L C20F H20M 108.5
C20F C21F H21P 109.5
C20F C21F H21Q 109.5
H21P C21F H21Q 109.5
C20F C21F H21R 109.5
H21P C21F H21R 109.5
H21Q C21F H21R 109.5
C2G C1G N1G 129.9(4)
C2G C1G C6G 121.4(4)
N1G C1G C6G 108.6(4)
C3G C2G C1G 117.0(4)
C3G C2G H2G 121.5
C1G C2G H2G 121.5
C2G C3G C4G 122.2(5)
C2G C3G H3G 118.9
C4G C3G H3G 118.9
C5G C4G C3G 120.6(4)
C5G C4G H4G 119.7
C3G C4G H4G 119.7
C4G C5G C6G 119.3(4)
C4G C5G H5G 120.3
C6G C5G H5G 120.3
C5G C6G C1G 119.4(5)
C5G C6G C7G 133.5(4)
C1G C6G C7G 107.1(4)
C8G C7G C12G 119.0(5)
C8G C7G C6G 133.5(4)
C12G C7G C6G 107.4(3)
C9G C8G C7G 119.0(4)
C9G C8G H8G 120.5
C7G C8G H8G 120.5
C8G C9G C10G 121.2(4)
C8G C9G H9G 119.4
C10G C9G H9G 119.4
C11G C10G C9G 121.8(5)
C11G C10G H10G 119.1
C9G C10G H10G 119.1
C10G C11G C12G 116.8(4)
C10G C11G H11G 121.6
C12G C11G H11G 121.6
N1G C12G C11G 129.3(4)
N1G C12G C7G 108.5(4)
C11G C12G C7G 122.2(4)
C1G N1G C12G 108.4(3)
C1G N1G C13G 125.6(3)
C12G N1G C13G 126.0(4)
C18G C13G C14G 120.6(3)
C18G C13G N1G 119.2(3)
C14G C13G N1G 120.3(3)
C15G C14G C13G 119.8(3)
C15G C14G H14G 120.1
C13G C14G H14G 120.1
C14G C15G C16G 120.0(3)
C14G C15G H15G 120.0
C16G C15G H15G 120.0
C17G C16G C15G 119.2(3)
C17G C16G C19G 117.9(3)
C15G C16G C19G 122.8(3)
C18G C17G C16G 120.9(4)
C18G C17G H17G 119.5
C16G C17G H17G 119.5
C17G C18G C13G 119.4(3)
C17G C18G H18G 120.3
C13G C18G H18G 120.3
O2G C19G O1G 122.3(3)
O2G C19G C16G 124.3(3)
O1G C19G C16G 113.4(3)
C19G O1G C20G 116.2(3)
O1G C20G C21G 107.1(3)
O1G C20G H20N 110.3
C21G C20G H20N 110.3
O1G C20G H20O 110.3
C21G C20G H20O 110.3
H20N C20G H20O 108.5
C20G C21G H21S 109.5
C20G C21G H21T 109.5
H21S C21G H21T 109.5
C20G C21G H21U 109.5
H21S C21G H21U 109.5
H21T C21G H21U 109.5
C2H C1H N1H 130.5(3)
C2H C1H C6H 121.9(4)
N1H C1H C6H 107.5(4)
C3H C2H C1H 117.9(4)
C3H C2H H2H 121.1
C1H C2H H2H 121.1
C2H C3H C4H 120.7(5)
C2H C3H H3H 119.6
C4H C3H H3H 119.6
C5H C4H C3H 121.4(4)
C5H C4H H4H 119.3
C3H C4H H4H 119.3
C4H C5H C6H 119.5(4)
C4H C5H H5H 120.2
C6H C5H H5H 120.2
C5H C6H C1H 118.4(4)
C5H C6H C7H 133.3(4)
C1H C6H C7H 108.3(4)
C8H C7H C12H 119.8(4)
C8H C7H C6H 134.1(4)
C12H C7H C6H 106.0(4)
C9H C8H C7H 119.7(4)
C9H C8H H8H 120.2
C7H C8H H8H 120.2
C8H C9H C10H 120.2(5)
C8H C9H H9H 119.9
C10H C9H H9H 119.9
C11H C10H C9H 121.4(5)
C11H C10H H10H 119.3
C9H C10H H10H 119.3
C10H C11H C12H 118.7(4)
C10H C11H H11H 120.7
C12H C11H H11H 120.7
C11H C12H N1H 130.2(4)
C11H C12H C7H 120.3(4)
N1H C12H C7H 109.4(4)
C1H N1H C12H 108.7(3)
C1H N1H C13H 125.4(4)
C12H N1H C13H 125.7(4)
C18H C13H C14H 120.0(3)
C18H C13H N1H 120.4(3)
C14H C13H N1H 119.5(3)
C15H C14H C13H 119.6(4)
C15H C14H H14H 120.2
C13H C14H H14H 120.2
C14H C15H C16H 120.5(4)
C14H C15H H15H 119.7
C16H C15H H15H 119.7
C15H C16H C17H 119.7(3)
C15H C16H C19H 117.7(3)
C17H C16H C19H 122.6(4)
C18H C17H C16H 120.1(4)
C18H C17H H17H 120.0
C16H C17H H17H 120.0
C13H C18H C17H 119.9(4)
C13H C18H H18H 120.0
C17H C18H H18H 120.0
O2H C19H O1H 123.3(3)
O2H C19H C16H 123.7(4)
O1H C19H C16H 112.9(3)
C19H O1H C20H 114.9(3)
O1H C20H C21H 107.6(3)
O1H C20H H20P 110.2
C21H C20H H20P 110.2
O1H C20H H20Q 110.2
C21H C20H H20Q 110.2
H20P C20H H20Q 108.5
C20H C21H H21V 109.5
C20H C21H H21W 109.5
H21V C21H H21W 109.5
C20H C21H H21X 109.5
H21V C21H H21X 109.5
H21W C21H H21X 109.5
C2I C1I N1I 130.1(4)
C2I C1I C6I 121.3(4)
N1I C1I C6I 108.5(4)
C3I C2I C1I 118.1(4)
C3I C2I H2I 120.9
C1I C2I H2I 120.9
C2I C3I C4I 121.0(5)
C2I C3I H3I 119.5
C4I C3I H3I 119.5
C5I C4I C3I 121.1(5)
C5I C4I H4I 119.5
C3I C4I H4I 119.5
C4I C5I C6I 119.6(5)
C4I C5I H5I 120.2
C6I C5I H5I 120.2
C5I C6I C7I 134.5(5)
C5I C6I C1I 118.7(5)
C7I C6I C1I 106.7(4)
C12I C7I C8I 119.7(5)
C12I C7I C6I 106.6(4)
C8I C7I C6I 133.7(5)
C9I C8I C7I 118.0(6)
C9I C8I H8I 121.0
C7I C8I H8I 121.0
C10I C9I C8I 121.3(5)
C10I C9I H9I 119.3
C8I C9I H9I 119.3
C9I C10I C11I 122.9(5)
C9I C10I H10I 118.5
C11I C10I H10I 118.5
C10I C11I C12I 115.6(5)
C10I C11I H11I 122.2
C12I C11I H11I 122.2
N1I C12I C11I 127.6(5)
N1I C12I C7I 109.9(4)
C11I C12I C7I 122.4(5)
C12I N1I C1I 108.2(4)
C12I N1I C13I 127.3(4)
C1I N1I C13I 124.5(4)
C18I C13I C14I 121.3(4)
C18I C13I N1I 120.2(4)
C14I C13I N1I 118.4(4)
C15I C14I C13I 118.5(4)
C15I C14I H14I 120.8
C13I C14I H14I 120.8
C14I C15I C16I 120.3(4)
C14I C15I H15I 119.9
C16I C15I H15I 119.9
C17I C16I C15I 120.1(4)
C17I C16I C19I 121.4(4)
C15I C16I C19I 118.4(4)
C18I C17I C16I 120.5(4)
C18I C17I H17I 119.7
C16I C17I H17I 119.7
C17I C18I C13I 119.2(5)
C17I C18I H18I 120.4
C13I C18I H18I 120.4
O2I C19I O1I 124.0(4)
O2I C19I C16I 124.1(4)
O1I C19I C16I 111.9(4)
C19I O1I C20I 115.5(4)
O1I C20I C21I 104.7(5)
O1I C20I H20R 110.8
C21I C20I H20R 110.8
O1I C20I H20S 110.8
C21I C20I H20S 110.8
H20R C20I H20S 108.9
C20I C21I H21Y 109.5
C20I C21I H21Z 109.5
H21Y C21I H21Z 109.5
C20I C21I H210 109.5
H21Y C21I H210 109.5
H21Z C21I H210 109.5
C2N C1N N1N 128.5(18)
C2N C1N C6N 117.0(17)
N1N C1N C6N 114.0(17)
C1N C2N C3N 121(2)
C1N C2N H2N 119.3
C3N C2N H2N 119.3
C2N C3N C4N 123(2)
C2N C3N H3N 118.6
C4N C3N H3N 118.6
C5N C4N C3N 117(2)
C5N C4N H4N 121.4
C3N C4N H4N 121.4
C4N C5N C6N 121(2)
C4N C5N H5N 119.7
C6N C5N H5N 119.7
C5N C6N C1N 120.7(19)
C5N C6N C7N 134(2)
C1N C6N C7N 104.5(15)
C8N C7N C6N 129(2)
C8N C7N C12N 124.4(18)
C6N C7N C12N 106.0(15)
C9N C8N C7N 122(2)
C9N C8N H8N 118.8
C7N C8N H8N 118.8
C8N C9N C10N 112(2)
C8N C9N H9N 123.9
C10N C9N H9N 123.9
C11N C10N C9N 125(2)
C11N C10N H10N 117.7
C9N C10N H10N 117.7
C10N C11N C12N 123(2)
C10N C11N H11N 118.3
C12N C11N H11N 118.3
N1N C12N C11N 137(2)
N1N C12N C7N 112.2(15)
C11N C12N C7N 110.9(17)
C1N N1N C12N 102.0(14)
C1N N1N C13N 121.0(16)
C12N N1N C13N 136.1(17)
C18N C13N C14N 116(2)
C18N C13N N1N 96.7(16)
C14N C13N N1N 89.7(15)
C15N C14N C13N 105.2(16)
C15N C14N H14N 127.4
C13N C14N H14N 127.4
C16N C15N C14N 115.6(17)
C16N C15N H15N 122.2
C14N C15N H15N 122.2
C15N C16N C17N 123.7(16)
C15N C16N C19N 120.7(16)
C17N C16N C19N 114.1(15)
C18N C17N C16N 119.4(17)
C18N C17N H17N 120.3
C16N C17N H17N 120.3
C13N C18N C17N 102.2(18)
C13N C18N H18N 128.9
C17N C18N H18N 128.9
O2N C19N O1N 120.6(18)
O2N C19N C16N 124.6(17)
O1N C19N C16N 114.2(16)
C19N O1N C20N 111(2)
C21N C20N O1N 94.2(17)
C21N C20N H202 112.9
O1N C20N H202 112.9
C21N C20N H203 112.9
O1N C20N H203 112.9
H202 C20N H203 110.3
C20N C21N H223 109.5
C20N C21N H224 109.5
H223 C21N H224 109.5
C20N C21N H225 109.5
H223 C21N H225 109.5
H224 C21N H225 109.5
C2J C1J N1J 130.0(4)
C2J C1J C6J 122.2(4)
N1J C1J C6J 107.8(4)
C3J C2J C1J 116.5(4)
C3J C2J H2J 121.7
C1J C2J H2J 121.7
C2J C3J C4J 123.2(5)
C2J C3J H3J 118.4
C4J C3J H3J 118.4
C3J C4J C5J 121.1(4)
C3J C4J H4J 119.5
C5J C4J H4J 119.5
C4J C5J C6J 117.4(4)
C4J C5J H5J 121.3
C6J C5J H5J 121.3
C5J C6J C1J 119.7(4)
C5J C6J C7J 132.0(4)
C1J C6J C7J 108.3(3)
C8J C7J C12J 120.1(4)
C8J C7J C6J 133.9(4)
C12J C7J C6J 105.9(3)
C9J C8J C7J 119.1(4)
C9J C8J H8J 120.4
C7J C8J H8J 120.4
C8J C9J C10J 120.3(4)
C8J C9J H9J 119.8
C10J C9J H9J 119.8
C11J C10J C9J 121.9(4)
C11J C10J H10J 119.0
C9J C10J H10J 119.0
C10J C11J C12J 117.0(4)
C10J C11J H11J 121.5
C12J C11J H11J 121.5
C11J C12J N1J 129.5(3)
C11J C12J C7J 121.4(4)
N1J C12J C7J 109.1(4)
C1J N1J C12J 108.8(3)
C1J N1J C13J 125.8(3)
C12J N1J C13J 125.3(3)
C1J N1J C13O 111.3(16)
C12J N1J C13O 139.4(16)
C18J C13J C14J 119.2(4)
C18J C13J N1J 119.7(3)
C14J C13J N1J 121.1(4)
C15J C14J C13J 121.2(4)
C15J C14J H14J 119.4
C13J C14J H14J 119.4
C14J C15J C16J 120.4(4)
C14J C15J H15J 119.8
C16J C15J H15J 119.8
C15J C16J C17J 119.3(3)
C15J C16J C19J 123.3(4)
C17J C16J C19J 117.4(3)
C18J C17J C16J 119.7(4)
C18J C17J H17J 120.1
C16J C17J H17J 120.1
C13J C18J C17J 120.0(3)
C13J C18J H18J 120.0
C17J C18J H18J 120.0
O2J C19J O1J 123.8(4)
O2J C19J C16J 124.7(4)
O1J C19J C16J 111.4(4)
C19J O1J C20J 115.8(4)
O1J C20J C21J 109.5(4)
O1J C20J H20T 109.8
C21J C20J H20T 109.8
O1J C20J H20U 109.8
C21J C20J H20U 109.8
H20T C20J H20U 108.2
C20J C21J H211 109.5
C20J C21J H212 109.5
H211 C21J H212 109.5
C20J C21J H213 109.5
H211 C21J H213 109.5
H212 C21J H213 109.5
C18O C13O C14O 127(3)
C18O C13O N1J 113(3)
C14O C13O N1J 104(2)
C15O C14O C13O 110(2)
C15O C14O H14O 125.1
C13O C14O H14O 125.1
C16O C15O C14O 116(2)
C16O C15O H15O 121.8
C14O C15O H15O 121.8
C15O C16O C17O 118(2)
C15O C16O C19O 114(2)
C17O C16O C19O 123(2)
C18O C17O C16O 113(2)
C18O C17O H17O 123.3
C16O C17O H17O 123.3
C13O C18O C17O 112(2)
C13O C18O H18O 124.1
C17O C18O H18O 124.1
O2O C19O O1O 106(2)
O2O C19O C16O 121(2)
O1O C19O C16O 113(2)
C19O O1O C20O 117(3)
O1O C20O C21O 116(2)
O1O C20O H204 108.3
C21O C20O H204 108.3
O1O C20O H205 108.3
C21O C20O H205 108.3
H204 C20O H205 107.4
C20O C21O H226 109.5
C20O C21O H227 109.5
H226 C21O H227 109.5
C20O C21O H228 109.5
H226 C21O H228 109.5
H227 C21O H228 109.5

loop_
_geom_bond_atom_site_label_1
_geom_bond_atom_site_label_2
_geom_bond_distance
C1A C2A 1.388(6)
C1A C6A 1.405(6)
C1A N1A 1.408(5)
C2A C3A 1.397(6)
C2A H2A 0.9500
C3A C4A 1.396(7)
C3A H3A 0.9500
C4A C5A 1.377(7)
C4A H4A 0.9500
C5A C6A 1.394(6)
C5A H5A 0.9500
C6A C7A 1.447(6)
C7A C8A 1.394(6)
C7A C12A 1.404(5)
C8A C9A 1.384(7)
C8A H8A 0.9500
C9A C10A 1.409(6)
C9A H9A 0.9500
C10A C11A 1.388(5)
C10A H10A 0.9500
C11A C12A 1.397(6)
C11A H11A 0.9500
C12A N1A 1.401(5)
N1A C13A 1.417(5)
C13A C18A 1.398(5)
C13A C14A 1.400(5)
C14A C15A 1.383(5)
C14A H14A 0.9500
C15A C16A 1.400(5)
C15A H15A 0.9500
C16A C17A 1.395(5)
C16A C19A 1.486(5)
C17A C18A 1.380(5)
C17A H17A 0.9500
C18A H18A 0.9500
C19A O2A 1.211(5)
C19A O1A 1.336(4)
O1A C20A 1.467(5)
O1A C20K 1.48(2)
C20A C21A 1.510(6)
C20A H20A 0.9900
C20A H20B 0.9900
C21A H21A 0.9800
C21A H21B 0.9800
C21A H21C 0.9800
C20K C21K 1.51(2)
C20K H20V 0.9900
C20K H20W 0.9900
C21K H214 0.9800
C21K H215 0.9800
C21K H216 0.9800
C1B N1B 1.397(5)
C1B C2B 1.399(6)
C1B C6B 1.402(5)
C2B C3B 1.383(6)
C2B H2B 0.9500
C3B C4B 1.404(7)
C3B H3B 0.9500
C4B C5B 1.391(6)
C4B H4B 0.9500
C5B C6B 1.384(5)
C5B H5B 0.9500
C6B C7B 1.457(5)
C7B C8B 1.398(5)
C7B C12B 1.402(5)
C8B C9B 1.387(6)
C8B H8B 0.9500
C9B C10B 1.386(6)
C9B H9B 0.9500
C10B C11B 1.385(6)
C10B H10B 0.9500
C11B C12B 1.404(5)
C11B H11B 0.9500
C12B N1B 1.398(5)
N1B C13B 1.414(4)
N1B C13L 1.675(19)
C13B C18B 1.387(5)
C13B C14B 1.398(5)
C14B C15B 1.376(5)
C14B H14B 0.9500
C15B C16B 1.412(5)
C15B H15B 0.9500
C16B C17B 1.381(6)
C16B C19B 1.486(5)
C17B C18B 1.386(5)
C17B H17B 0.9500
C18B H18B 0.9500
C19B O2B 1.208(5)
C19B O1B 1.344(5)
O1B C20B 1.456(5)
C20B C21B 1.499(6)
C20B H20C 0.9900
C20B H20D 0.9900
C21B H21D 0.9800
C21B H21E 0.9800
C21B H21F 0.9800
C13L C18L 1.389(19)
C13L C14L 1.417(19)
C14L C15L 1.376(19)
C14L H14L 0.9500
C15L C16L 1.414(18)
C15L H15L 0.9500
C16L C17L 1.379(19)
C16L C19L 1.488(18)
C17L C18L 1.391(19)
C17L H17L 0.9500
C18L H18L 0.9500
C19L O2L 1.212(19)
C19L O1L 1.343(19)
O1L C20L 1.45(2)
C20L C21L 1.49(2)
C20L H20X 0.9900
C20L H20Y 0.9900
C21L H217 0.9800
C21L H218 0.9800
C21L H219 0.9800
C1C C2C 1.386(7)
C1C C6C 1.387(6)
C1C N1C 1.423(7)
C2C C3C 1.392(8)
C2C H2C 0.9500
C3C C4C 1.405(7)
C3C H3C 0.9500
C4C C5C 1.378(7)
C4C H4C 0.9500
C5C C6C 1.413(7)
C5C H5C 0.9500
C6C C7C 1.453(7)
C7C C8C 1.396(7)
C7C C12C 1.410(6)
C8C C9C 1.378(8)
C8C H8C 0.9500
C9C C10C 1.405(7)
C9C H9C 0.9500
C10C C11C 1.367(7)
C10C H10C 0.9500
C11C C12C 1.418(7)
C11C H11C 0.9500
C12C N1C 1.396(6)
N1C C13C 1.409(6)
C13C C18C 1.383(7)
C13C C14C 1.393(6)
C14C C15C 1.388(6)
C14C H14C 0.9500
C15C C16C 1.389(7)
C15C H15C 0.9500
C16C C17C 1.391(7)
C16C C19C 1.500(6)
C17C C18C 1.395(6)
C17C H17C 0.9500
C18C H18C 0.9500
C19C O2C 1.196(6)
C19C O1C 1.329(6)
O1C C20C 1.459(5)
C20C C21C 1.459(8)
C20C H20E 0.9900
C20C H20F 0.9900
C21C H21G 0.9800
C21C H21H 0.9800
C21C H21I 0.9800
C1M C6M 1.382(17)
C1M C2M 1.385(16)
C1M N1M 1.416(17)
C2M C3M 1.377(18)
C2M H2M 0.9500
C3M C4M 1.421(19)
C3M H3M 0.9500
C4M C5M 1.377(19)
C4M H4M 0.9500
C5M C6M 1.418(17)
C5M H5M 0.9500
C6M C7M 1.453(16)
C7M C8M 1.388(17)
C7M C12M 1.415(17)
C8M C9M 1.366(19)
C8M H8M 0.9500
C9M C10M 1.396(19)
C9M H9M 0.9500
C10M C11M 1.375(18)
C10M H10M 0.9500
C11M C12M 1.421(17)
C11M H11M 0.9500
C12M N1M 1.403(16)
N1M C13M 1.412(16)
C13M C18M 1.385(18)
C13M C14M 1.394(16)
C14M C15M 1.395(17)
C14M H14M 0.9500
C15M C16M 1.399(17)
C15M H15M 0.9500
C16M C17M 1.389(17)
C16M C19M 1.501(16)
C17M C18M 1.399(17)
C17M H17M 0.9500
C18M H18M 0.9500
C19M O2M 1.210(16)
C19M O1M 1.306(16)
O1M C20M 1.440(16)
C20M C21M 1.48(2)
C20M H20Z 0.9900
C20M H201 0.9900
C21M H220 0.9800
C21M H221 0.9800
C21M H222 0.9800
C1D C2D 1.388(6)
C1D N1D 1.400(5)
C1D C6D 1.406(6)
C2D C3D 1.394(5)
C2D H2D 0.9500
C3D C4D 1.393(7)
C3D H3D 0.9500
C4D C5D 1.391(7)
C4D H4D 0.9500
C5D C6D 1.387(6)
C5D H5D 0.9500
C6D C7D 1.455(6)
C7D C12D 1.404(6)
C7D C8D 1.405(6)
C8D C9D 1.382(7)
C8D H8D 0.9500
C9D C10D 1.379(7)
C9D H9D 0.9500
C10D C11D 1.400(6)
C10D H10D 0.9500
C11D C12D 1.390(6)
C11D H11D 0.9500
C12D N1D 1.410(5)
N1D C13D 1.412(5)
C13D C18D 1.399(5)
C13D C14D 1.404(5)
C14D C15D 1.382(6)
C14D H14D 0.9500
C15D C16D 1.401(6)
C15D H15D 0.9500
C16D C17D 1.393(5)
C16D C19D 1.490(6)
C17D C18D 1.381(6)
C17D H17D 0.9500
C18D H18D 0.9500
C19D O2D 1.213(5)
C19D O1D 1.342(5)
O1D C20D 1.461(5)
C20D C21D 1.491(7)
C20D H20G 0.9900
C20D H20H 0.9900
C21D H21J 0.9800
C21D H21K 0.9800
C21D H21L 0.9800
C1E C2E 1.393(5)
C1E N1E 1.394(5)
C1E C6E 1.401(5)
C2E C3E 1.389(6)
C2E H2E 0.9500
C3E C4E 1.401(5)
C3E H3E 0.9500
C4E C5E 1.385(6)
C4E H4E 0.9500
C5E C6E 1.398(6)
C5E H5E 0.9500
C6E C7E 1.447(5)
C7E C8E 1.392(5)
C7E C12E 1.405(5)
C8E C9E 1.380(6)
C8E H8E 0.9500
C9E C10E 1.398(6)
C9E H9E 0.9500
C10E C11E 1.390(6)
C10E H10E 0.9500
C11E C12E 1.400(6)
C11E H11E 0.9500
C12E N1E 1.391(4)
N1E C13E 1.429(4)
C13E C18E 1.390(5)
C13E C14E 1.391(5)
C14E C15E 1.376(5)
C14E H14E 0.9500
C15E C16E 1.390(5)
C15E H15E 0.9500
C16E C17E 1.393(5)
C16E C19E 1.490(5)
C17E C18E 1.386(5)
C17E H17E 0.9500
C18E H18E 0.9500
C19E O2E 1.206(4)
C19E O1E 1.347(4)
O1E C20E 1.454(4)
C20E C21E 1.497(6)
C20E H20I 0.9900
C20E H20J 0.9900
C21E H21M 0.9800
C21E H21N 0.9800
C21E H21O 0.9800
C1F C2F 1.393(6)
C1F N1F 1.411(5)
C1F C6F 1.411(5)
C2F C3F 1.391(5)
C2F H2F 0.9500
C3F C4F 1.401(5)
C3F H3F 0.9500
C4F C5F 1.379(6)
C4F H4F 0.9500
C5F C6F 1.402(5)
C5F H5F 0.9500
C6F C7F 1.431(6)
C7F C8F 1.398(6)
C7F C12F 1.415(5)
C8F C9F 1.384(7)
C8F H8F 0.9500
C9F C10F 1.398(6)
C9F H9F 0.9500
C10F C11F 1.390(6)
C10F H10F 0.9500
C11F C12F 1.396(6)
C11F H11F 0.9500
C12F N1F 1.396(5)
N1F C13F 1.423(4)
C13F C14F 1.381(5)
C13F C18F 1.388(5)
C14F C15F 1.378(5)
C14F H14F 0.9500
C15F C16F 1.392(5)
C15F H15F 0.9500
C16F C17F 1.391(5)
C16F C19F 1.492(5)
C17F C18F 1.395(5)
C17F H17F 0.9500
C18F H18F 0.9500
C19F O2F 1.209(5)
C19F O1F 1.337(5)
O1F C20F 1.446(4)
C20F C21F 1.503(6)
C20F H20L 0.9900
C20F H20M 0.9900
C21F H21P 0.9800
C21F H21Q 0.9800
C21F H21R 0.9800
C1G C2G 1.394(6)
C1G N1G 1.397(6)
C1G C6G 1.420(5)
C2G C3G 1.384(6)
C2G H2G 0.9500
C3G C4G 1.403(7)
C3G H3G 0.9500
C4G C5G 1.364(7)
C4G H4G 0.9500
C5G C6G 1.402(6)
C5G H5G 0.9500
C6G C7G 1.425(7)
C7G C8G 1.403(6)
C7G C12G 1.418(5)
C8G C9G 1.375(8)
C8G H8G 0.9500
C9G C10G 1.406(7)
C9G H9G 0.9500
C10G C11G 1.385(6)
C10G H10G 0.9500
C11G C12G 1.403(7)
C11G H11G 0.9500
C12G N1G 1.399(5)
N1G C13G 1.422(4)
C13G C18G 1.389(5)
C13G C14G 1.396(5)
C14G C15G 1.387(5)
C14G H14G 0.9500
C15G C16G 1.405(5)
C15G H15G 0.9500
C16G C17G 1.391(5)
C16G C19G 1.480(5)
C17G C18G 1.385(5)
C17G H17G 0.9500
C18G H18G 0.9500
C19G O2G 1.210(5)
C19G O1G 1.337(4)
O1G C20G 1.451(4)
C20G C21G 1.490(6)
C20G H20N 0.9900
C20G H20O 0.9900
C21G H21S 0.9800
C21G H21T 0.9800
C21G H21U 0.9800
C1H C2H 1.398(6)
C1H N1H 1.403(5)
C1H C6H 1.427(5)
C2H C3H 1.379(6)
C2H H2H 0.9500
C3H C4H 1.407(6)
C3H H3H 0.9500
C4H C5H 1.377(7)
C4H H4H 0.9500
C5H C6H 1.397(6)
C5H H5H 0.9500
C6H C7H 1.439(6)
C7H C8H 1.396(6)
C7H C12H 1.417(5)
C8H C9H 1.376(7)
C8H H8H 0.9500
C9H C10H 1.408(7)
C9H H9H 0.9500
C10H C11H 1.379(7)
C10H H10H 0.9500
C11H C12H 1.399(7)
C11H H11H 0.9500
C12H N1H 1.403(5)
N1H C13H 1.417(4)
C13H C18H 1.384(6)
C13H C14H 1.401(5)
C14H C15H 1.381(5)
C14H H14H 0.9500
C15H C16H 1.383(5)
C15H H15H 0.9500
C16H C17H 1.397(6)
C16H C19H 1.487(5)
C17H C18H 1.385(5)
C17H H17H 0.9500
C18H H18H 0.9500
C19H O2H 1.216(5)
C19H O1H 1.341(5)
O1H C20H 1.451(4)
C20H C21H 1.494(6)
C20H H20P 0.9900
C20H H20Q 0.9900
C21H H21V 0.9800
C21H H21W 0.9800
C21H H21X 0.9800
C1I C2I 1.386(7)
C1I N1I 1.387(6)
C1I C6I 1.425(6)
C2I C3I 1.381(7)
C2I H2I 0.9500
C3I C4I 1.398(7)
C3I H3I 0.9500
C4I C5I 1.368(7)
C4I H4I 0.9500
C5I C6I 1.393(6)
C5I H5I 0.9500
C6I C7I 1.425(7)
C7I C12I 1.406(6)
C7I C8I 1.411(7)
C8I C9I 1.380(8)
C8I H8I 0.9500
C9I C10I 1.379(9)
C9I H9I 0.9500
C10I C11I 1.397(8)
C10I H10I 0.9500
C11I C12I 1.403(7)
C11I H11I 0.9500
C12I N1I 1.375(7)
N1I C13I 1.456(6)
C13I C18I 1.383(6)
C13I C14I 1.403(7)
C14I C15I 1.389(6)
C14I H14I 0.9500
C15I C16I 1.389(6)
C15I H15I 0.9500
C16I C17I 1.387(7)
C16I C19I 1.501(6)
C17I C18I 1.378(6)
C17I H17I 0.9500
C18I H18I 0.9500
C19I O2I 1.226(6)
C19I O1I 1.326(6)
O1I C20I 1.478(5)
C20I C21I 1.498(8)
C20I H20R 0.9900
C20I H20S 0.9900
C21I H21Y 0.9800
C21I H21Z 0.9800
C21I H210 0.9800
C1N C2N 1.364(18)
C1N N1N 1.391(17)
C1N C6N 1.424(17)
C2N C3N 1.372(18)
C2N H2N 0.9500
C3N C4N 1.390(19)
C3N H3N 0.9500
C4N C5N 1.382(18)
C4N H4N 0.9500
C5N C6N 1.403(17)
C5N H5N 0.9500
C6N C7N 1.427(17)
C7N C8N 1.419(18)
C7N C12N 1.428(17)
C8N C9N 1.395(19)
C8N H8N 0.9500
C9N C10N 1.41(2)
C9N H9N 0.9500
C10N C11N 1.40(2)
C10N H10N 0.9500
C11N C12N 1.419(17)
C11N H11N 0.9500
C12N N1N 1.409(17)
N1N C13N 1.640(17)
C13N C18N 1.364(19)
C13N C14N 1.512(19)
C14N C15N 1.412(18)
C14N H14N 0.9500
C15N C16N 1.387(18)
C15N H15N 0.9500
C16N C17N 1.395(18)
C16N C19N 1.496(17)
C17N C18N 1.379(18)
C17N H17N 0.9500
C18N H18N 0.9500
C19N O2N 1.216(17)
C19N O1N 1.339(18)
O1N C20N 1.495(19)
C20N C21N 1.47(2)
C20N H202 0.9900
C20N H203 0.9900
C21N H223 0.9800
C21N H224 0.9800
C21N H225 0.9800
C1J C2J 1.398(6)
C1J N1J 1.398(5)
C1J C6J 1.412(6)
C2J C3J 1.373(6)
C2J H2J 0.9500
C3J C4J 1.379(7)
C3J H3J 0.9500
C4J C5J 1.402(7)
C4J H4J 0.9500
C5J C6J 1.409(6)
C5J H5J 0.9500
C6J C7J 1.445(6)
C7J C8J 1.381(6)
C7J C12J 1.415(5)
C8J C9J 1.377(7)
C8J H8J 0.9500
C9J C10J 1.406(6)
C9J H9J 0.9500
C10J C11J 1.386(5)
C10J H10J 0.9500
C11J C12J 1.390(6)
C11J H11J 0.9500
C12J N1J 1.402(5)
N1J C13J 1.431(5)
N1J C13O 1.61(2)
C13J C18J 1.382(5)
C13J C14J 1.399(5)
C14J C15J 1.372(6)
C14J H14J 0.9500
C15J C16J 1.376(6)
C15J H15J 0.9500
C16J C17J 1.418(5)
C16J C19J 1.496(5)
C17J C18J 1.398(5)
C17J H17J 0.9500
C18J H18J 0.9500
C19J O2J 1.205(5)
C19J O1J 1.353(5)
O1J C20J 1.470(5)
C20J C21J 1.491(8)
C20J H20T 0.9900
C20J H20U 0.9900
C21J H211 0.9800
C21J H212 0.9800
C21J H213 0.9800
C13O C18O 1.371(19)
C13O C14O 1.392(19)
C14O C15O 1.384(19)
C14O H14O 0.9500
C15O C16O 1.382(19)
C15O H15O 0.9500
C16O C17O 1.423(19)
C16O C19O 1.490(18)
C17O C18O 1.419(19)
C17O H17O 0.9500
C18O H18O 0.9500
C19O O2O 1.232(19)
C19O O1O 1.386(19)
O1O C20O 1.457(19)
C20O C21O 1.50(2)
C20O H204 0.9900
C20O H205 0.9900
C21O H226 0.9800
C21O H227 0.9800
C21O H228 0.9800

loop_
_geom_torsion_atom_site_label_1
_geom_torsion_atom_site_label_2
_geom_torsion_atom_site_label_3
_geom_torsion_atom_site_label_4
_geom_torsion
C6A C1A C2A C3A 0.0(6)
N1A C1A C2A C3A 179.6(4)
C1A C2A C3A C4A -0.5(7)
C2A C3A C4A C5A -0.1(7)
C3A C4A C5A C6A 1.1(7)
C4A C5A C6A C1A -1.5(6)
C4A C5A C6A C7A 179.2(5)
C2A C1A C6A C5A 1.0(6)
N1A C1A C6A C5A -178.7(4)
C2A C1A C6A C7A -179.5(4)
N1A C1A C6A C7A 0.8(4)
C5A C6A C7A C8A -5.8(8)
C1A C6A C7A C8A 174.8(4)
C5A C6A C7A C12A 178.6(4)
C1A C6A C7A C12A -0.7(4)
C12A C7A C8A C9A -1.5(6)
C6A C7A C8A C9A -176.6(4)
C7A C8A C9A C10A -0.5(6)
C8A C9A C10A C11A 1.4(6)
C9A C10A C11A C12A -0.3(6)
C10A C11A C12A N1A 176.4(4)
C10A C11A C12A C7A -1.8(6)
C8A C7A C12A C11A 2.7(6)
C6A C7A C12A C11A 179.0(4)
C8A C7A C12A N1A -175.8(3)
C6A C7A C12A N1A 0.4(4)
C11A C12A N1A C1A -178.3(4)
C7A C12A N1A C1A 0.1(4)
C11A C12A N1A C13A 3.2(6)
C7A C12A N1A C13A -178.5(3)
C2A C1A N1A C12A 179.8(4)
C6A C1A N1A C12A -0.5(4)
C2A C1A N1A C13A -1.7(7)
C6A C1A N1A C13A 178.0(3)
C12A N1A C13A C18A 45.7(5)
C1A N1A C13A C18A -132.6(4)
C12A N1A C13A C14A -132.6(4)
C1A N1A C13A C14A 49.2(5)
C18A C13A C14A C15A 3.0(6)
N1A C13A C14A C15A -178.7(3)
C13A C14A C15A C16A -2.9(6)
C14A C15A C16A C17A 0.8(6)
C14A C15A C16A C19A 178.4(3)
C15A C16A C17A C18A 1.2(6)
C19A C16A C17A C18A -176.5(3)
C16A C17A C18A C13A -1.0(6)
C14A C13A C18A C17A -1.1(6)
N1A C13A C18A C17A -179.3(3)
C17A C16A C19A O2A -6.3(6)
C15A C16A C19A O2A 176.2(4)
C17A C16A C19A O1A 173.5(3)
C15A C16A C19A O1A -4.0(5)
O2A C19A O1A C20A 1.3(6)
C16A C19A O1A C20A -178.5(3)
O2A C19A O1A C20K 26(3)
C16A C19A O1A C20K -154(3)
C19A O1A C20A C21A -178.8(4)
C19A O1A C20K C21K -147(3)
N1B C1B C2B C3B 178.5(4)
C6B C1B C2B C3B -0.4(6)
C1B C2B C3B C4B 1.6(7)
C2B C3B C4B C5B -2.0(7)
C3B C4B C5B C6B 1.2(7)
C4B C5B C6B C1B -0.1(6)
C4B C5B C6B C7B -177.8(4)
N1B C1B C6B C5B -179.4(3)
C2B C1B C6B C5B -0.3(6)
N1B C1B C6B C7B -1.2(4)
C2B C1B C6B C7B 177.9(3)
C5B C6B C7B C8B -1.9(7)
C1B C6B C7B C8B -179.8(4)
C5B C6B C7B C12B 179.5(4)
C1B C6B C7B C12B 1.6(4)
C12B C7B C8B C9B 1.0(5)
C6B C7B C8B C9B -177.3(4)
C7B C8B C9B C10B 0.8(6)
C8B C9B C10B C11B -1.7(6)
C9B C10B C11B C12B 0.8(6)
C8B C7B C12B N1B 179.8(3)
C6B C7B C12B N1B -1.4(4)
C8B C7B C12B C11B -2.0(5)
C6B C7B C12B C11B 176.7(3)
C10B C11B C12B N1B 178.9(3)
C10B C11B C12B C7B 1.1(5)
C2B C1B N1B C12B -178.7(4)
C6B C1B N1B C12B 0.3(4)
C2B C1B N1B C13B -10.5(6)
C6B C1B N1B C13B 168.5(3)
C2B C1B N1B C13L 7.8(16)
C6B C1B N1B C13L -173.2(15)
C7B C12B N1B C1B 0.7(4)
C11B C12B N1B C1B -177.3(4)
C7B C12B N1B C13B -167.7(3)
C11B C12B N1B C13B 14.3(6)
C7B C12B N1B C13L 169(2)
C11B C12B N1B C13L -9(2)
C1B N1B C13B C18B -118.1(4)
C12B N1B C13B C18B 48.3(5)
C1B N1B C13B C14B 61.3(5)
C12B N1B C13B C14B -132.3(4)
C18B C13B C14B C15B -1.3(6)
N1B C13B C14B C15B 179.4(4)
C13B C14B C15B C16B -1.0(6)
C14B C15B C16B C17B 2.3(6)
C14B C15B C16B C19B -176.8(4)
C15B C16B C17B C18B -1.1(7)
C19B C16B C17B C18B 178.0(4)
C16B C17B C18B C13B -1.3(7)
C14B C13B C18B C17B 2.5(6)
N1B C13B C18B C17B -178.2(4)
C17B C16B C19B O2B -9.6(7)
C15B C16B C19B O2B 169.4(4)
C17B C16B C19B O1B 172.2(4)
C15B C16B C19B O1B -8.8(6)
O2B C19B O1B C20B 3.7(6)
C16B C19B O1B C20B -178.1(3)
C19B O1B C20B C21B 171.9(4)
C1B N1B C13L C18L -126(4)
C12B N1B C13L C18L 65(5)
C1B N1B C13L C14L 54(6)
C12B N1B C13L C14L -115(5)
C18L C13L C14L C15L -4(8)
N1B C13L C14L C15L 175(4)
C13L C14L C15L C16L -2(8)
C14L C15L C16L C17L 5(8)
C14L C15L C16L C19L -175(5)
C15L C16L C17L C18L -1(9)
C19L C16L C17L C18L 179(5)
C14L C13L C18L C17L 8(8)
N1B C13L C18L C17L -171(5)
C16L C17L C18L C13L -5(9)
C17L C16L C19L O2L 166(6)
C15L C16L C19L O2L -14(9)
C17L C16L C19L O1L -1(8)
C15L C16L C19L O1L 179(5)
O2L C19L O1L C20L 19(9)
C16L C19L O1L C20L -175(5)
C19L O1L C20L C21L 179(5)
C6C C1C C2C C3C 1.6(7)
N1C C1C C2C C3C -179.5(5)
C1C C2C C3C C4C -0.8(8)
C2C C3C C4C C5C -1.0(8)
C3C C4C C5C C6C 1.9(7)
C2C C1C C6C C5C -0.7(7)
N1C C1C C6C C5C -179.8(4)
C2C C1C C6C C7C 179.9(6)
N1C C1C C6C C7C 0.8(6)
C4C C5C C6C C1C -1.1(7)
C4C C5C C6C C7C 178.2(7)
C1C C6C C7C C8C 177.7(9)
C5C C6C C7C C8C -1.7(15)
C1C C6C C7C C12C -0.1(9)
C5C C6C C7C C12C -179.4(7)
C12C C7C C8C C9C -0.9(13)
C6C C7C C8C C9C -178.4(9)
C7C C8C C9C C10C 0.1(11)
C8C C9C C10C C11C 1.4(10)
C9C C10C C11C C12C -1.9(10)
C8C C7C C12C N1C -178.7(8)
C6C C7C C12C N1C -0.6(11)
C8C C7C C12C C11C 0.3(15)
C6C C7C C12C C11C 178.4(8)
C10C C11C C12C N1C 179.9(10)
C10C C11C C12C C7C 1.1(13)
C7C C12C N1C C13C 175.9(7)
C11C C12C N1C C13C -3.0(15)
C7C C12C N1C C1C 1.1(10)
C11C C12C N1C C1C -177.8(10)
C2C C1C N1C C12C 179.8(7)
C6C C1C N1C C12C -1.2(7)
C2C C1C N1C C13C 5.1(8)
C6C C1C N1C C13C -175.9(5)
C12C N1C C13C C18C 48.8(9)
C1C N1C C13C C18C -137.3(6)
C12C N1C C13C C14C -132.3(8)
C1C N1C C13C C14C 41.6(8)
C18C C13C C14C C15C 0.7(8)
N1C C13C C14C C15C -178.1(5)
C13C C14C C15C C16C 1.0(8)
C14C C15C C16C C17C -3.5(8)
C14C C15C C16C C19C 175.7(5)
C15C C16C C17C C18C 4.3(8)
C19C C16C C17C C18C -175.0(5)
C14C C13C C18C C17C 0.1(8)
N1C C13C C18C C17C 178.9(5)
C16C C17C C18C C13C -2.6(8)
C15C C16C C19C O2C -1.2(8)
C17C C16C C19C O2C 178.1(5)
C15C C16C C19C O1C -179.0(5)
C17C C16C C19C O1C 0.3(7)
O2C C19C O1C C20C -1.9(8)
C16C C19C O1C C20C 175.8(4)
C19C O1C C20C C21C 87.7(6)
C6M C1M C2M C3M 4(4)
N1M C1M C2M C3M -178(3)
C1M C2M C3M C4M -5(4)
C2M C3M C4M C5M 3(5)
C3M C4M C5M C6M 1(5)
C2M C1M C6M C5M 0(4)
N1M C1M C6M C5M -179(3)
C2M C1M C6M C7M -180(3)
N1M C1M C6M C7M 2(4)
C4M C5M C6M C1M -2(4)
C4M C5M C6M C7M 177(4)
C1M C6M C7M C8M 178(6)
C5M C6M C7M C8M -2(9)
C1M C6M C7M C12M -7(6)
C5M C6M C7M C12M 174(4)
C12M C7M C8M C9M 3(8)
C6M C7M C8M C9M 178(5)
C7M C8M C9M C10M 3(7)
C8M C9M C10M C11M -9(6)
C9M C10M C11M C12M 9(7)
C8M C7M C12M N1M -174(5)
C6M C7M C12M N1M 10(7)
C8M C7M C12M C11M -3(9)
C6M C7M C12M C11M -179(5)
C10M C11M C12M N1M 166(6)
C10M C11M C12M C7M -3(8)
C7M C12M N1M C13M 180(4)
C11M C12M N1M C13M 10(10)
C7M C12M N1M C1M -9(6)
C11M C12M N1M C1M -179(6)
C6M C1M N1M C12M 4(4)
C2M C1M N1M C12M -174(4)
C6M C1M N1M C13M 176(3)
C2M C1M N1M C13M -2(5)
C12M N1M C13M C18M 41(6)
C1M N1M C13M C18M -129(3)
C12M N1M C13M C14M -141(5)
C1M N1M C13M C14M 49(4)
C18M C13M C14M C15M 0(5)
N1M C13M C14M C15M -179(3)
C13M C14M C15M C16M -2(5)
C14M C15M C16M C17M -1(5)
C14M C15M C16M C19M 177(3)
C15M C16M C17M C18M 6(4)
C19M C16M C17M C18M -172(3)
C14M C13M C18M C17M 6(5)
N1M C13M C18M C17M -176(3)
C16M C17M C18M C13M -8(5)
C17M C16M C19M O2M -9(4)
C15M C16M C19M O2M 174(3)
C17M C16M C19M O1M 159(3)
C15M C16M C19M O1M -19(4)
O2M C19M O1M C20M 0(4)
C16M C19M O1M C20M -167(2)
C19M O1M C20M C21M -82(3)
N1D C1D C2D C3D 176.4(4)
C6D C1D C2D C3D -2.4(6)
C1D C2D C3D C4D 0.3(6)
C2D C3D C4D C5D 1.3(7)
C3D C4D C5D C6D -0.8(6)
C4D C5D C6D C1D -1.2(6)
C4D C5D C6D C7D -178.4(4)
C2D C1D C6D C5D 2.9(6)
N1D C1D C6D C5D -176.1(4)
C2D C1D C6D C7D -179.3(4)
N1D C1D C6D C7D 1.7(4)
C5D C6D C7D C12D 175.9(4)
C1D C6D C7D C12D -1.5(4)
C5D C6D C7D C8D -8.1(8)
C1D C6D C7D C8D 174.5(5)
C12D C7D C8D C9D 0.0(6)
C6D C7D C8D C9D -175.6(4)
C7D C8D C9D C10D -2.9(7)
C8D C9D C10D C11D 2.5(7)
C9D C10D C11D C12D 0.8(6)
C10D C11D C12D C7D -3.7(6)
C10D C11D C12D N1D 175.4(4)
C8D C7D C12D C11D 3.4(6)
C6D C7D C12D C11D -179.9(4)
C8D C7D C12D N1D -175.9(4)
C6D C7D C12D N1D 0.8(4)
C2D C1D N1D C12D 179.8(4)
C6D C1D N1D C12D -1.2(4)
C2D C1D N1D C13D 6.6(7)
C6D C1D N1D C13D -174.5(4)
C11D C12D N1D C1D -179.0(4)
C7D C12D N1D C1D 0.2(4)
C11D C12D N1D C13D -5.7(7)
C7D C12D N1D C13D 173.5(4)
C1D N1D C13D C18D -131.1(4)
C12D N1D C13D C18D 56.9(6)
C1D N1D C13D C14D 49.9(6)
C12D N1D C13D C14D -122.1(4)
C18D C13D C14D C15D -1.2(6)
N1D C13D C14D C15D 177.8(4)
C13D C14D C15D C16D -0.6(6)
C14D C15D C16D C17D 1.2(6)
C14D C15D C16D C19D -175.2(4)
C15D C16D C17D C18D 0.2(6)
C19D C16D C17D C18D 176.4(4)
C16D C17D C18D C13D -2.1(6)
C14D C13D C18D C17D 2.6(6)
N1D C13D C18D C17D -176.4(4)
C17D C16D C19D O2D 177.6(4)
C15D C16D C19D O2D -6.1(7)
C17D C16D C19D O1D -4.4(6)
C15D C16D C19D O1D 171.8(4)
O2D C19D O1D C20D 2.9(7)
C16D C19D O1D C20D -175.1(4)
C19D O1D C20D C21D -177.2(4)
N1E C1E C2E C3E -179.6(4)
C6E C1E C2E C3E 3.6(5)
C1E C2E C3E C4E -1.1(6)
C2E C3E C4E C5E -1.5(6)
C3E C4E C5E C6E 1.7(6)
C4E C5E C6E C1E 0.7(6)
C4E C5E C6E C7E -179.4(4)
C2E C1E C6E C5E -3.5(5)
N1E C1E C6E C5E 179.1(3)
C2E C1E C6E C7E 176.6(3)
N1E C1E C6E C7E -0.8(4)
C5E C6E C7E C8E -1.4(7)
C1E C6E C7E C8E 178.6(4)
C5E C6E C7E C12E -178.7(4)
C1E C6E C7E C12E 1.2(4)
C12E C7E C8E C9E 1.4(6)
C6E C7E C8E C9E -175.6(4)
C7E C8E C9E C10E 0.3(6)
C8E C9E C10E C11E -0.9(7)
C9E C10E C11E C12E -0.2(6)
C10E C11E C12E N1E 177.3(4)
C10E C11E C12E C7E 1.9(6)
C8E C7E C12E N1E -178.9(3)
C6E C7E C12E N1E -1.2(4)
C8E C7E C12E C11E -2.6(6)
C6E C7E C12E C11E 175.1(3)
C11E C12E N1E C1E -175.1(4)
C7E C12E N1E C1E 0.7(4)
C11E C12E N1E C13E -5.2(6)
C7E C12E N1E C13E 170.6(3)
C2E C1E N1E C12E -177.1(4)
C6E C1E N1E C12E 0.1(4)
C2E C1E N1E C13E 13.0(6)
C6E C1E N1E C13E -169.9(3)
C12E N1E C13E C18E 53.6(5)
C1E N1E C13E C18E -138.1(4)
C12E N1E C13E C14E -127.4(4)
C1E N1E C13E C14E 40.9(5)
C18E C13E C14E C15E 1.7(6)
N1E C13E C14E C15E -177.3(4)
C13E C14E C15E C16E -2.0(6)
C14E C15E C16E C17E 0.1(6)
C14E C15E C16E C19E 178.3(4)
C15E C16E C17E C18E 2.0(6)
C19E C16E C17E C18E -176.0(4)
C16E C17E C18E C13E -2.3(6)
C14E C13E C18E C17E 0.5(6)
N1E C13E C18E C17E 179.4(3)
C15E C16E C19E O2E -8.1(6)
C17E C16E C19E O2E 169.9(4)
C15E C16E C19E O1E 170.5(3)
C17E C16E C19E O1E -11.4(5)
O2E C19E O1E C20E 2.5(5)
C16E C19E O1E C20E -176.2(3)
C19E O1E C20E C21E 176.9(3)
N1F C1F C2F C3F -179.9(3)
C6F C1F C2F C3F -2.6(5)
C1F C2F C3F C4F 0.4(5)
C2F C3F C4F C5F 1.3(6)
C3F C4F C5F C6F -0.8(5)
C4F C5F C6F C1F -1.3(5)
C4F C5F C6F C7F 179.4(4)
C2F C1F C6F C5F 3.1(5)
N1F C1F C6F C5F -179.1(3)
C2F C1F C6F C7F -177.4(3)
N1F C1F C6F C7F 0.4(4)
C5F C6F C7F C8F 1.7(7)
C1F C6F C7F C8F -177.7(4)
C5F C6F C7F C12F 178.4(4)
C1F C6F C7F C12F -1.0(4)
C12F C7F C8F C9F -0.6(6)
C6F C7F C8F C9F 175.7(4)
C7F C8F C9F C10F 0.2(7)
C8F C9F C10F C11F -0.1(7)
C9F C10F C11F C12F 0.3(7)
C10F C11F C12F N1F -177.7(4)
C10F C11F C12F C7F -0.7(6)
C8F C7F C12F C11F 0.8(6)
C6F C7F C12F C11F -176.4(4)
C8F C7F C12F N1F 178.5(3)
C6F C7F C12F N1F 1.2(4)
C11F C12F N1F C1F 176.4(4)
C7F C12F N1F C1F -1.0(4)
C11F C12F N1F C13F 8.9(6)
C7F C12F N1F C13F -168.5(3)
C2F C1F N1F C12F 178.0(4)
C6F C1F N1F C12F 0.4(4)
C2F C1F N1F C13F -14.2(6)
C6F C1F N1F C13F 168.1(3)
C12F N1F C13F C14F 121.4(4)
C1F N1F C13F C14F -44.1(5)
C12F N1F C13F C18F -59.3(5)
C1F N1F C13F C18F 135.2(4)
C18F C13F C14F C15F -0.7(6)
N1F C13F C14F C15F 178.6(4)
C13F C14F C15F C16F 0.6(6)
C14F C15F C16F C17F 1.1(6)
C14F C15F C16F C19F -178.1(3)
C15F C16F C17F C18F -2.8(6)
C19F C16F C17F C18F 176.4(4)
C14F C13F C18F C17F -1.0(6)
N1F C13F C18F C17F 179.7(3)
C16F C17F C18F C13F 2.7(6)
C17F C16F C19F O2F -169.7(4)
C15F C16F C19F O2F 9.5(6)
C17F C16F C19F O1F 11.3(5)
C15F C16F C19F O1F -169.5(3)
O2F C19F O1F C20F -2.9(5)
C16F C19F O1F C20F 176.1(3)
C19F O1F C20F C21F -177.0(3)
N1G C1G C2G C3G -178.8(4)
C6G C1G C2G C3G -1.7(6)
C1G C2G C3G C4G 1.2(7)
C2G C3G C4G C5G -0.6(7)
C3G C4G C5G C6G 0.4(7)
C4G C5G C6G C1G -0.8(6)
C4G C5G C6G C7G -178.4(4)
C2G C1G C6G C5G 1.5(5)
N1G C1G C6G C5G 179.1(3)
C2G C1G C6G C7G 179.6(3)
N1G C1G C6G C7G -2.7(4)
C5G C6G C7G C8G 4.2(7)
C1G C6G C7G C8G -173.6(4)
C5G C6G C7G C12G -179.1(4)
C1G C6G C7G C12G 3.2(4)
C12G C7G C8G C9G 1.7(5)
C6G C7G C8G C9G 178.2(4)
C7G C8G C9G C10G -0.1(6)
C8G C9G C10G C11G -0.8(6)
C9G C10G C11G C12G -0.1(6)
C10G C11G C12G N1G -175.1(4)
C10G C11G C12G C7G 1.7(6)
C8G C7G C12G N1G 174.9(3)
C6G C7G C12G N1G -2.5(4)
C8G C7G C12G C11G -2.6(5)
C6G C7G C12G C11G -179.9(3)
C2G C1G N1G C12G 178.6(4)
C6G C1G N1G C12G 1.2(4)
C2G C1G N1G C13G -0.8(6)
C6G C1G N1G C13G -178.2(3)
C11G C12G N1G C1G 178.0(4)
C7G C12G N1G C1G 0.8(4)
C11G C12G N1G C13G -2.6(6)
C7G C12G N1G C13G -179.8(3)
C1G N1G C13G C18G 130.1(4)
C12G N1G C13G C18G -49.1(5)
C1G N1G C13G C14G -49.3(5)
C12G N1G C13G C14G 131.4(4)
C18G C13G C14G C15G -1.3(6)
N1G C13G C14G C15G 178.1(4)
C13G C14G C15G C16G 0.4(6)
C14G C15G C16G C17G 1.9(6)
C14G C15G C16G C19G -176.8(4)
C15G C16G C17G C18G -3.3(6)
C19G C16G C17G C18G 175.5(3)
C16G C17G C18G C13G 2.3(6)
C14G C13G C18G C17G 0.0(6)
N1G C13G C18G C17G -179.5(3)
C17G C16G C19G O2G 2.9(6)
C15G C16G C19G O2G -178.3(4)
C17G C16G C19G O1G -174.7(3)
C15G C16G C19G O1G 4.0(5)
O2G C19G O1G C20G -1.5(6)
C16G C19G O1G C20G 176.3(3)
C19G O1G C20G C21G 177.6(4)
N1H C1H C2H C3H 178.6(4)
C6H C1H C2H C3H -3.3(6)
C1H C2H C3H C4H 0.6(6)
C2H C3H C4H C5H 2.5(6)
C3H C4H C5H C6H -2.9(6)
C4H C5H C6H C1H 0.2(6)
C4H C5H C6H C7H -178.0(4)
C2H C1H C6H C5H 3.0(6)
N1H C1H C6H C5H -178.6(3)
C2H C1H C6H C7H -178.4(3)
N1H C1H C6H C7H 0.0(4)
C5H C6H C7H C8H -1.0(8)
C1H C6H C7H C8H -179.4(4)
C5H C6H C7H C12H 178.2(4)
C1H C6H C7H C12H -0.2(4)
C12H C7H C8H C9H -1.6(6)
C6H C7H C8H C9H 177.5(4)
C7H C8H C9H C10H 0.8(7)
C8H C9H C10H C11H -0.3(7)
C9H C10H C11H C12H 0.8(7)
C10H C11H C12H N1H -178.6(4)
C10H C11H C12H C7H -1.6(6)
C8H C7H C12H C11H 2.0(6)
C6H C7H C12H C11H -177.3(4)
C8H C7H C12H N1H 179.6(3)
C6H C7H C12H N1H 0.3(4)
C2H C1H N1H C12H 178.4(4)
C6H C1H N1H C12H 0.2(4)
C2H C1H N1H C13H -6.2(6)
C6H C1H N1H C13H 175.5(3)
C11H C12H N1H C1H 177.0(4)
C7H C12H N1H C1H -0.3(4)
C11H C12H N1H C13H 1.6(6)
C7H C12H N1H C13H -175.7(3)
C1H N1H C13H C18H 138.0(4)
C12H N1H C13H C18H -47.4(6)
C1H N1H C13H C14H -42.7(6)
C12H N1H C13H C14H 131.9(4)
C18H C13H C14H C15H -1.2(6)
N1H C13H C14H C15H 179.6(4)
C13H C14H C15H C16H 1.5(6)
C14H C15H C16H C17H 0.7(6)
C14H C15H C16H C19H 179.5(4)
C15H C16H C17H C18H -3.4(6)
C19H C16H C17H C18H 177.9(4)
C14H C13H C18H C17H -1.5(6)
N1H C13H C18H C17H 177.8(4)
C16H C17H C18H C13H 3.8(6)
C15H C16H C19H O2H 11.9(6)
C17H C16H C19H O2H -169.3(4)
C15H C16H C19H O1H -168.0(3)
C17H C16H C19H O1H 10.7(6)
O2H C19H O1H C20H -6.6(6)
C16H C19H O1H C20H 173.4(3)
C19H O1H C20H C21H -171.4(3)
N1I C1I C2I C3I 179.3(5)
C6I C1I C2I C3I 0.2(10)
C1I C2I C3I C4I -1.1(7)
C2I C3I C4I C5I 1.1(8)
C3I C4I C5I C6I -0.1(11)
C4I C5I C6I C7I -178.6(14)
C4I C5I C6I C1I -0.8(16)
C2I C1I C6I C5I 0.8(16)
N1I C1I C6I C5I -178.5(10)
C2I C1I C6I C7I 179.1(7)
N1I C1I C6I C7I -0.2(12)
C5I C6I C7I C12I 177.6(14)
C1I C6I C7I C12I -0.3(12)
C5I C6I C7I C8I -1(2)
C1I C6I C7I C8I -179.1(10)
C12I C7I C8I C9I -4.3(12)
C6I C7I C8I C9I 174.4(12)
C7I C8I C9I C10I 2.4(11)
C8I C9I C10I C11I 0.7(8)
C9I C10I C11I C12I -1.7(7)
C10I C11I C12I N1I -176.1(5)
C10I C11I C12I C7I -0.4(8)
C8I C7I C12I N1I 179.7(7)
C6I C7I C12I N1I 0.7(10)
C8I C7I C12I C11I 3.4(11)
C6I C7I C12I C11I -175.6(8)
C11I C12I N1I C1I 175.2(5)
C7I C12I N1I C1I -0.9(6)
C11I C12I N1I C13I -7.3(8)
C7I C12I N1I C13I 176.6(6)
C2I C1I N1I C12I -178.6(5)
C6I C1I N1I C12I 0.7(8)
C2I C1I N1I C13I 3.9(8)
C6I C1I N1I C13I -176.9(8)
C12I N1I C13I C18I -55.3(7)
C1I N1I C13I C18I 121.7(6)
C12I N1I C13I C14I 124.7(5)
C1I N1I C13I C14I -58.2(7)
C18I C13I C14I C15I 0.7(8)
N1I C13I C14I C15I -179.4(5)
C13I C14I C15I C16I 0.9(8)
C14I C15I C16I C17I -1.4(8)
C14I C15I C16I C19I 176.6(5)
C15I C16I C17I C18I 0.4(8)
C19I C16I C17I C18I -177.6(5)
C16I C17I C18I C13I 1.2(8)
C14I C13I C18I C17I -1.7(8)
N1I C13I C18I C17I 178.3(5)
C17I C16I C19I O2I -173.8(5)
C15I C16I C19I O2I 8.2(8)
C17I C16I C19I O1I 8.2(7)
C15I C16I C19I O1I -169.8(5)
O2I C19I O1I C20I -1.2(8)
C16I C19I O1I C20I 176.8(5)
C19I O1I C20I C21I 177.3(5)
N1N C1N C2N C3N -167(4)
C6N C1N C2N C3N 4(8)
C1N C2N C3N C4N 1(6)
C2N C3N C4N C5N -2(6)
C3N C4N C5N C6N -1(9)
C4N C5N C6N C1N 6(12)
C4N C5N C6N C7N 176(10)
C2N C1N C6N C5N -7(11)
N1N C1N C6N C5N 165(7)
C2N C1N C6N C7N -180(6)
N1N C1N C6N C7N -7(9)
C5N C6N C7N C8N 18(17)
C1N C6N C7N C8N -171(8)
C5N C6N C7N C12N -171(11)
C1N C6N C7N C12N 0(9)
C6N C7N C8N C9N 180(8)
C12N C7N C8N C9N 11(11)
C7N C8N C9N C10N -15(7)
C8N C9N C10N C11N 9(5)
C9N C10N C11N C12N 3(5)
C10N C11N C12N N1N 176(4)
C10N C11N C12N C7N -9(6)
C8N C7N C12N N1N 179(6)
C6N C7N C12N N1N 8(8)
C8N C7N C12N C11N 2(9)
C6N C7N C12N C11N -169(6)
C2N C1N N1N C12N -177(4)
C6N C1N N1N C12N 11(6)
C2N C1N N1N C13N 12(6)
C6N C1N N1N C13N -159(6)
C11N C12N N1N C1N 164(5)
C7N C12N N1N C1N -11(5)
C11N C12N N1N C13N -28(7)
C7N C12N N1N C13N 156(4)
C1N N1N C13N C18N 159(3)
C12N N1N C13N C18N -7(4)
C1N N1N C13N C14N -85(3)
C12N N1N C13N C14N 109(4)
C18N C13N C14N C15N -65(3)
N1N C13N C14N C15N -162(2)
C13N C14N C15N C16N 19(4)
C14N C15N C16N C17N 11(5)
C14N C15N C16N C19N 176(3)
C15N C16N C17N C18N -6(5)
C19N C16N C17N C18N -171(3)
C14N C13N C18N C17N 70(3)
N1N C13N C18N C17N 162(2)
C16N C17N C18N C13N -32(4)
C15N C16N C19N O2N -169(4)
C17N C16N C19N O2N -3(5)
C15N C16N C19N O1N 21(5)
C17N C16N C19N O1N -173(3)
O2N C19N O1N C20N -30(5)
C16N C19N O1N C20N 141(3)
C19N O1N C20N C21N 156(3)
N1J C1J C2J C3J -179.0(4)
C6J C1J C2J C3J -0.6(6)
C1J C2J C3J C4J 0.2(7)
C2J C3J C4J C5J 0.2(7)
C3J C4J C5J C6J -0.3(6)
C4J C5J C6J C1J 0.0(6)
C4J C5J C6J C7J -179.1(4)
C2J C1J C6J C5J 0.5(6)
N1J C1J C6J C5J 179.2(3)
C2J C1J C6J C7J 179.8(3)
N1J C1J C6J C7J -1.5(4)
C5J C6J C7J C8J 2.4(7)
C1J C6J C7J C8J -176.8(4)
C5J C6J C7J C12J -178.7(4)
C1J C6J C7J C12J 2.1(4)
C12J C7J C8J C9J 0.4(6)
C6J C7J C8J C9J 179.2(4)
C7J C8J C9J C10J 0.2(6)
C8J C9J C10J C11J -0.5(6)
C9J C10J C11J C12J 0.1(6)
C10J C11J C12J N1J -176.9(4)
C10J C11J C12J C7J 0.5(5)
C8J C7J C12J C11J -0.7(5)
C6J C7J C12J C11J -179.9(3)
C8J C7J C12J N1J 177.1(3)
C6J C7J C12J N1J -2.0(4)
C2J C1J N1J C12J 178.8(4)
C6J C1J N1J C12J 0.2(4)
C2J C1J N1J C13J 0.4(6)
C6J C1J N1J C13J -178.2(3)
C2J C1J N1J C13O 4.9(16)
C6J C1J N1J C13O -173.7(15)
C11J C12J N1J C1J 178.8(4)
C7J C12J N1J C1J 1.2(4)
C11J C12J N1J C13J -2.8(6)
C7J C12J N1J C13J 179.6(3)
C11J C12J N1J C13O -10(2)
C7J C12J N1J C13O 172(2)
C1J N1J C13J C18J 131.6(5)
C12J N1J C13J C18J -46.6(6)
C1J N1J C13J C14J -45.2(6)
C12J N1J C13J C14J 136.6(4)
C18J C13J C14J C15J -0.7(7)
N1J C13J C14J C15J 176.2(4)
C13J C14J C15J C16J 2.0(7)
C14J C15J C16J C17J -0.1(7)
C14J C15J C16J C19J -177.1(4)
C15J C16J C17J C18J -3.2(7)
C19J C16J C17J C18J 174.0(4)
C14J C13J C18J C17J -2.6(8)
N1J C13J C18J C17J -179.5(4)
C16J C17J C18J C13J 4.5(8)
C15J C16J C19J O2J -171.9(4)
C17J C16J C19J O2J 11.0(7)
C15J C16J C19J O1J 12.9(6)
C17J C16J C19J O1J -164.2(4)
O2J C19J O1J C20J -7.9(7)
C16J C19J O1J C20J 167.4(4)
C19J O1J C20J C21J 88.1(5)
C1J N1J C13O C18O 152(4)
C12J N1J C13O C18O -19(5)
C1J N1J C13O C14O -67(3)
C12J N1J C13O C14O 122(3)
C18O C13O C14O C15O -28(7)
N1J C13O C14O C15O -161(4)
C13O C14O C15O C16O -17(6)
C14O C15O C16O C17O 49(6)
C14O C15O C16O C19O -155(4)
C15O C16O C17O C18O -36(6)
C19O C16O C17O C18O 171(4)
C14O C13O C18O C17O 40(7)
N1J C13O C18O C17O 170(4)
C16O C17O C18O C13O -5(7)
C15O C16O C19O O2O 36(5)
C17O C16O C19O O2O -170(4)
C15O C16O C19O O1O -90(4)
C17O C16O C19O O1O 65(4)
O2O C19O O1O C20O 61(4)
C16O C19O O1O C20O -165(3)
C19O O1O C20O C21O -80(5)
